data_7131940
loop_
_publ_author_name
'Riesinger, Christoph'
'Erhard, Alexander'
'Scheer, Manfred'

_publ_section_title
;
 Ring Expansion vs. Addition -- Reactivity of a cyclo-P4 Complex Towards
 Pnictogenium Cations
;
_journal_name_full 'Chemical Communications'
_journal_paper_doi 10.1039/D3CC03369D
_journal_year 2023
_chemical_formula_moiety 'C41 H64 O3 P9 Ta2, Al C16 F36 O4'
_chemical_formula_sum 'C57 H64 Al F36 O7 P9 Ta2'
_chemical_formula_weight 2212.69
_space_group_crystal_system triclinic
_space_group_IT_number 2
_space_group_name_Hall '-P 1'
_space_group_name_H-M_alt 'P -1'
_atom_sites_solution_hydrogens geom
_atom_sites_solution_primary dual
_audit_creation_date 2023-03-15
_audit_creation_method
;
Olex2 1.5-alpha
(compiled 2023.03.06 svn.rbb2c1857 for OlexSys, GUI svn.r6748)
;
_audit_update_record
;
2023-07-10 deposited with the CCDC.	2023-07-26 downloaded from the CCDC.
;
_cell_angle_alpha 112.5307(4)
_cell_angle_beta 99.2052(4)
_cell_angle_gamma 91.6604(4)
_cell_formula_units_Z 2
_cell_length_a 15.59941(8)
_cell_length_b 16.56789(7)
_cell_length_c 16.90000(7)
_cell_measurement_reflns_used 122681
_cell_measurement_temperature 123.01(10)
_cell_measurement_theta_max 73.6810
_cell_measurement_theta_min 2.8560
_cell_volume 3962.90(3)
_computing_cell_refinement 'CrysAlisPro 1.171.41.93a (Rigaku OD, 2020)'
_computing_data_collection 'CrysAlisPro 1.171.41.93a (Rigaku OD, 2020)'
_computing_data_reduction 'CrysAlisPro 1.171.41.93a (Rigaku OD, 2020)'
_computing_molecular_graphics 'Olex2 1.5-alpha (Dolomanov et al., 2009)'
_computing_publication_material 'Olex2 1.5-alpha (Dolomanov et al., 2009)'
_computing_structure_refinement 'SHELXL 2018/3 (Sheldrick, 2015)'
_computing_structure_solution 'SHELXT 2018/2 (Sheldrick, 2018)'
_diffrn_ambient_environment N~2~
_diffrn_ambient_temperature 123.01(10)
_diffrn_detector 'Hybrid Pixel Array Detector'
_diffrn_detector_area_resol_mean 10.0000
_diffrn_detector_type 'HyPix-Arc 150'
_diffrn_measured_fraction_theta_full 0.996
_diffrn_measured_fraction_theta_max 0.965
_diffrn_measurement_details
;
List of Runs (angles in degrees, time in seconds):

  # Type    Start    End  Width  t~exp~   \w     \q     \k     \f   Frames
#--------------------------------------------------------------------------
  1  \w     12.00  37.00   0.50    0.10    --   18.00  92.00 137.18   50
  2  \w    -98.00 -53.00   0.50    0.10    --  -63.81   0.00 120.00   90
  3  \w    -96.00 -71.00   0.50    0.10    --  -63.81   0.00 -30.00   50
  4  \w    -51.00 -26.00   0.50    0.10    --  -63.81   0.00 -30.00   50
  5  \w      2.00  27.00   0.50    0.10    --   10.00  95.00-139.34   50
  6  \w     16.00  41.00   0.50    0.10    --   18.00  86.00-114.89   50
  7  \w     17.00  42.00   0.50    0.10    --   22.00  90.00 -74.19   50
  8  \w     13.00  38.00   0.50    0.10    --   18.00  90.00  21.55   50
  9  \w     17.00  42.00   0.50    0.10    --   22.00  90.00  76.33   50
 10  \w    -15.00  10.00   0.50    0.10    --   -2.00 102.00  66.44   50
 11  \w    -49.00 -23.00   0.50    0.10    --  -10.00 144.00 116.50   52
 12  \w    -68.00 -43.00   0.50    0.10    --  -78.02 137.00 139.44   50
 13  \w   -113.00 -86.00   0.50    0.10    --  -78.02 137.00 139.44   54
 14  \w    -65.00 -40.00   0.50    0.10    --  -78.02 137.00  58.36   50
 15  \w   -112.00 -39.00   0.50    0.10    --  -78.02 135.00  86.31  146
 16  \w   -113.00 -87.00   0.50    0.10    --  -78.02 137.00  58.36   52
 17  \w   -117.00 -37.00   0.50    0.10    --  -78.02 143.00   9.90  160
 18  \w   -112.00 -42.00   0.50    0.10    --  -78.02 135.00 -44.31  140
 19  \w   -107.00 -82.00   0.50    0.10    --  -78.02 127.00 -72.96   50
 20  \w    -62.00 -37.00   0.50    0.10    --  -78.02 127.00  41.26   50
 21  \w    -71.00 -25.00   0.50    0.10    --  -63.81 125.00   0.00   92
 22  \w    -56.00 -31.00   0.50    0.10    --  -73.38 125.00 -30.00   50
 23  \w    -67.00 -38.00   0.50    0.10    --  -78.02 127.00 -72.96   58
 24  \w   -120.00 -50.00   0.50    0.10    --  -78.02 148.00-164.07  140
 25  \w    -47.00 -22.00   0.50    0.10    --  -10.00 142.00-125.44   50
 26  \w   -100.00 -75.00   0.50    0.10    --  -73.38 125.00 -30.00   50
 27  \w    -83.00 -36.00   0.50    0.10    --  -76.77 125.00-180.00   94
 28  \w   -100.00 -42.00   0.50    0.10    --  -73.38 125.00   0.00  116
 29  \w   -100.00 -41.00   0.50    0.10    --  -73.38 125.00  60.00  118
 30  \w    -73.00 -30.00   0.50    0.10    --  -63.81 125.00 120.00   86
 31  \w   -100.00 -56.00   0.50    0.10    --  -73.38 125.00 150.00   88
 32  \w    -65.00 -30.00   0.50    0.10    --  -63.81 125.00-120.00   70
 33  \w     29.00  54.00   0.50    0.10    --   26.00  77.00-113.47   50
 34  \w     37.00  62.00   0.50    0.10    --   34.00  77.00 -71.73   50
 35  \w     37.00  62.00   0.50    0.10    --   34.00  77.00  90.51   50
 36  \w     33.00  58.00   0.50    0.10    --   30.00  77.00 152.43   50
 37  \w     41.00  66.00   0.50    0.10    --   38.00  77.00 170.44   50
 38  \w     41.00  66.00   0.50    0.10    --   38.00  77.00 139.57   50
 39  \w     53.00  78.00   0.50    0.10    --   50.00  77.00  25.91   50
 40  \w     42.00  67.00   0.50    0.10    --   38.00  76.00  61.39   50
 41  \w     34.00  59.00   0.50    0.10    --   30.00  76.00  32.26   50
 42  \w     38.00  63.00   0.50    0.10    --   34.00  76.00   5.93   50
 43  \w     38.00  63.00   0.50    0.10    --   34.00  76.00 -25.96   50
 44  \w     34.00  59.00   0.50    0.10    --   30.00  76.00 -10.83   50
 45  \w     50.00  75.00   0.50    0.10    --   46.00  76.00 -41.54   50
 46  \w     38.00  63.00   0.50    0.10    --   34.00  76.00 -54.35   50
 47  \w     43.00  68.00   0.50    0.10    --   38.00  75.00 -70.26   50
 48  \w     38.00  63.00   0.50    0.10    --   34.00  76.00-101.66   50
 49  \w     43.00  68.00   0.50    0.10    --   38.00  75.00-135.55   50
 50  \w     39.00  64.00   0.50    0.10    --   34.00  75.00-143.42   50
 51  \w     35.00  60.00   0.50    0.10    --   30.00  75.00-154.15   50
 52  \w     27.00  52.00   0.50    0.10    --   22.00  75.00-143.46   50
 53  \w     43.00  68.00   0.50    0.10    --   38.00  74.00   9.95   50
 54  \w     52.00  77.00   0.50    0.10    --   46.00  72.00 -67.11   50
 55  \w     52.00  77.00   0.50    0.10    --   46.00  72.00   2.50   50
 56  \w     47.00  72.00   0.50    0.10    --   42.00  74.00  93.37   50
 57  \w     39.00  64.00   0.50    0.10    --   34.00  75.00 120.67   50
 58  \w     35.00  60.00   0.50    0.10    --   30.00  74.00 177.64   50
 59  \w     52.00  77.00   0.50    0.10    --   46.00  72.00 172.89   50
 60  \w     48.00  73.00   0.50    0.10    --   42.00  72.00 125.88   50
 61  \w     52.00  77.00   0.50    0.10    --   46.00  72.00  25.60   50
 62  \w     54.00  79.00   0.50    0.10    --   46.00  68.00 109.45   50
 63  \w     53.00  78.00   0.50    0.10    --   46.00  70.00 -11.69   50
 64  \w     53.00  78.00   0.50    0.10    --   46.00  71.00 -77.68   50
 65  \w     52.00  77.00   0.50    0.10    --   46.00  72.00-164.00   50
 66  \w     50.00  75.00   0.50    0.10    --   42.00  69.00-105.41   50
 67  \w     54.00  79.00   0.50    0.10    --   46.00  68.00  99.22   50
 68  \w     54.00  79.00   0.50    0.10    --   46.00  68.00 129.24   50
 69  \w     73.00 102.00   0.50    0.10    --   70.00  77.00  81.01   58
 70  \w     76.00 107.00   0.50    0.10    --   70.00  74.00 174.78   62
 71  \w     68.00  93.00   0.50    0.10    --   62.00  73.00  66.04   50
 72  \w     68.00  93.00   0.50    0.10    --   62.00  73.00  24.17   50
 73  \w     76.00 101.00   0.50    0.10    --   70.00  73.00-116.89   50
 74  \w     76.00 106.00   0.50    0.10    --   70.00  75.00-144.96   60
 75  \w     60.00  85.00   0.50    0.10    --   54.00  72.00-144.96   50
 76  \w     60.00  85.00   0.50    0.10    --   54.00  72.00-166.21   50
 77  \w     60.00  85.00   0.50    0.10    --   54.00  72.00-119.71   50
 78  \w     68.00  93.00   0.50    0.10    --   62.00  72.00 -48.34   50
 79  \w     64.00  89.00   0.50    0.10    --   58.00  72.00  45.80   50
 80  \w     64.00  89.00   0.50    0.10    --   58.00  72.00 -91.28   50
 81  \w     68.00  93.00   0.50    0.10    --   62.00  72.00  73.10   50
 82  \w     65.00  90.00   0.50    0.10    --   58.00  71.00  90.69   50
 83  \w     68.00  93.00   0.50    0.10    --   62.00  72.00 125.14   50
 84  \w     69.00  94.00   0.50    0.10    --   62.00  71.00 147.40   50
 85  \w     64.00  89.00   0.50    0.10    --   58.00  72.00 173.51   50
 86  \w     69.00  94.00   0.50    0.10    --   62.00  71.00 112.13   50
 87  \w     69.00  94.00   0.50    0.10    --   62.00  71.00  47.81   50
 88  \w     69.00  94.00   0.50    0.10    --   62.00  71.00  -4.39   50
 89  \w     65.00  90.00   0.50    0.10    --   58.00  70.00 -26.20   50
 90  \w     65.00  90.00   0.50    0.10    --   58.00  71.00 -63.15   50
 91  \w     61.00  86.00   0.50    0.10    --   54.00  71.00-107.08   50
 92  \w     65.00  90.00   0.50    0.10    --   58.00  70.00-136.45   50
 93  \w     61.00  86.00   0.50    0.10    --   54.00  70.00-134.45   50
 94  \w     65.00  90.00   0.50    0.10    --   58.00  70.00 -57.09   50
 95  \w     73.00  98.00   0.50    0.10    --   66.00  70.00  78.97   50
 96  \w     61.00  86.00   0.50    0.10    --   54.00  70.00 142.13   50
 97  \w     69.00  94.00   0.50    0.10    --   62.00  70.00 179.81   50
 98  \w     65.00  90.00   0.50    0.10    --   58.00  70.00 166.34   50
 99  \w     69.00  96.00   0.50    0.10    --   62.00  70.00 103.92   54
100  \w     69.00  94.00   0.50    0.10    --   62.00  70.00 -15.64   50
101  \w     37.00  99.00   0.50    0.10    --   62.92   0.00  60.00  124
102  \w     28.00  98.00   0.50    0.10    --   62.92   0.00   0.00  140
103  \w     43.00 106.00   0.50    0.10    --   62.92  15.00 -60.00  126
104  \w     38.00 110.00   0.50    0.10    --   72.89   0.00-120.00  144
105  \w     28.00  95.00   0.50    0.10    --   62.92   0.00-150.00  134
106  \w     29.00  83.00   0.50    0.10    --   62.92-125.00 -90.00  108
107  \w     44.00  72.00   0.50    0.10    --   75.66-125.00-150.00   56
108  \w     65.00  99.00   0.50    0.10    --   72.89-125.00 -30.00   68
109  \w     36.00  62.00   0.50    0.10    --   72.89-125.00 -30.00   52
110  \w     29.00  71.00   0.50    0.10    --   62.92 -95.00 -30.00   84
111  \w     36.00  79.00   0.50    0.10    --   72.89 -95.00 -30.00   86
112  \w     26.00  63.00   0.50    0.10    --   62.92 -95.00 120.00   74
113  \w   -112.00 -79.00   0.50    0.10    --  -78.00 -80.00-147.48   66
114  \w   -102.00 -76.00   0.50    0.10    --  -70.00 -75.00 -96.73   52
115  \w   -101.00 -75.00   0.50    0.10    --  -70.00 -75.00-127.27   52
116  \w   -101.00 -75.00   0.50    0.10    --  -70.00 -74.00 -89.67   52
117  \w   -106.00 -78.00   0.50    0.10    --  -74.00 -75.00 -34.51   56
118  \w   -100.00 -75.00   0.50    0.10    --  -70.00 -74.00 -74.33   50
119  \w    -96.00 -70.00   0.50    0.10    --  -66.00 -75.00  29.87   52
120  \w   -101.00 -75.00   0.50    0.10    --  -70.00 -74.00   7.50   52
121  \w   -105.00 -79.00   0.50    0.10    --  -74.00 -74.00  29.03   52
122  \w   -106.00 -75.00   0.50    0.10    --  -70.00 -74.00  69.20   62
123  \w   -102.00 -74.00   0.50    0.10    --  -70.00 -75.00 122.21   56
124  \w   -102.00 -74.00   0.50    0.10    --  -70.00 -75.00 147.63   56
125  \w   -105.00 -75.00   0.50    0.10    --  -70.00 -73.00 163.15   60
126  \w   -102.00 -76.00   0.50    0.10    --  -70.00 -72.00 -29.00   52
127  \w   -109.00 -83.00   0.50    0.10    --  -74.00 -66.00 -20.43   52
128  \w   -113.00 -88.00   0.50    0.10    --  -78.02 -58.00 -16.61   50
129  \w   -106.00 -80.00   0.50    0.10    --  -70.00 -64.00 -65.89   52
130  \w   -102.00 -76.00   0.50    0.10    --  -70.00 -74.00-153.14   52
131  \w   -103.00 -77.00   0.50    0.10    --  -70.00 -73.00-168.79   52
132  \w   -121.00 -96.00   0.50    0.10    --  -78.02 -54.00-111.38   50
133  \w   -106.00 -76.00   0.50    0.10    --  -70.00 -73.00 -81.93   60
134  \w   -105.00 -66.00   0.50    0.10    --  -63.81 -15.00   0.00   78
135  \w    -61.00 -34.00   0.50    0.10    --  -63.81 -15.00   0.00   54
136  \w    -66.00 -41.00   0.50    0.10    --  -38.00 -77.00  36.03   50
137  \w   -115.00 -86.00   0.50    0.10    --  -76.77-125.00   0.00   58
138  \w   -116.00 -81.00   0.50    0.10    --  -76.77-125.00  90.00   70
139  \w   -107.00 -79.00   0.50    0.10    --  -76.77-125.00 150.00   56
140  \w   -118.00 -85.00   0.50    0.10    --  -76.77-125.00  60.00   66
141  \w    -82.00 -57.00   0.50    0.10    --  -50.00 -71.00  40.33   50
142  \w    -82.00 -57.00   0.50    0.10    --  -50.00 -70.00 -78.75   50
143  \w   -118.00 -82.00   0.50    0.10    --  -76.77-125.00-180.00   72
144  \w   -117.00 -91.00   0.50    0.10    --  -76.77-125.00-150.00   52
145  \w   -116.00 -88.00   0.50    0.10    --  -76.77-125.00 -90.00   56
146  \w   -115.00 -87.00   0.50    0.10    --  -76.77-125.00 -30.00   56
147  \w   -116.00 -87.00   0.50    0.10    --  -76.77-125.00  30.00   58
148  \w   -118.00 -90.00   0.50    0.10    --  -76.77-125.00 120.00   56
;
_diffrn_measurement_device 'four-circle diffractometer'
_diffrn_measurement_device_type 'XtaLAB Synergy R, DW system, HyPix-Arc 150'
_diffrn_measurement_method '\w scans'
_diffrn_orient_matrix_type 'CrysAlisPro convention (1999,Acta A55,543-557)'
_diffrn_orient_matrix_UB_11 -0.0686248000
_diffrn_orient_matrix_UB_12 0.0664966000
_diffrn_orient_matrix_UB_13 0.0202006000
_diffrn_orient_matrix_UB_21 0.0038246000
_diffrn_orient_matrix_UB_22 0.0120260000
_diffrn_orient_matrix_UB_23 -0.0853968000
_diffrn_orient_matrix_UB_31 -0.0733779000
_diffrn_orient_matrix_UB_32 -0.0752863000
_diffrn_orient_matrix_UB_33 -0.0488398000
_diffrn_radiation_monochromator mirror
_diffrn_radiation_probe x-ray
_diffrn_radiation_type 'Cu K\a'
_diffrn_radiation_wavelength 1.54184
_diffrn_reflns_av_R_equivalents 0.0387
_diffrn_reflns_av_unetI/netI 0.0141
_diffrn_reflns_Laue_measured_fraction_full 0.996
_diffrn_reflns_Laue_measured_fraction_max 0.965
_diffrn_reflns_limit_h_max 19
_diffrn_reflns_limit_h_min -19
_diffrn_reflns_limit_k_max 20
_diffrn_reflns_limit_k_min -20
_diffrn_reflns_limit_l_max 20
_diffrn_reflns_limit_l_min -21
_diffrn_reflns_number 148006
_diffrn_reflns_point_group_measured_fraction_full 0.996
_diffrn_reflns_point_group_measured_fraction_max 0.965
_diffrn_reflns_theta_full 67.684
_diffrn_reflns_theta_max 74.063
_diffrn_reflns_theta_min 2.881
_diffrn_source 'Rotating-anode X-ray tube'
_diffrn_source_type 'Rigaku (Cu) X-ray Source'
_exptl_absorpt_coefficient_mu 8.043
_exptl_absorpt_correction_T_max 0.638
_exptl_absorpt_correction_T_min 0.178
_exptl_absorpt_correction_type gaussian
_exptl_absorpt_process_details
;
CrysAlisPro 1.171.41.93a (Rigaku Oxford Diffraction, 2020)
Numerical absorption correction based on gaussian integration over
a multifaceted crystal model
Empirical absorption correction using spherical harmonics,
implemented in SCALE3 ABSPACK scaling algorithm.
;
_exptl_crystal_colour 'clear intense orange'
_exptl_crystal_density_diffrn 1.854
_exptl_crystal_description block
_exptl_crystal_F_000 2160
_exptl_crystal_size_max 0.34
_exptl_crystal_size_mid 0.24
_exptl_crystal_size_min 0.13
_refine_diff_density_max 0.886
_refine_diff_density_min -1.138
_refine_diff_density_rms 0.075
_refine_ls_extinction_method none
_refine_ls_goodness_of_fit_ref 1.149
_refine_ls_hydrogen_treatment constr
_refine_ls_matrix_type full
_refine_ls_number_parameters 1248
_refine_ls_number_reflns 15538
_refine_ls_number_restraints 660
_refine_ls_restrained_S_all 1.134
_refine_ls_R_factor_all 0.0250
_refine_ls_R_factor_gt 0.0249
_refine_ls_shift/su_max 0.003
_refine_ls_shift/su_mean 0.000
_refine_ls_structure_factor_coef Fsqd
_refine_ls_weighting_details 'w=1/[\s^2^(Fo^2^)+(0.0260P)^2^+6.5433P] where P=(Fo^2^+2Fc^2^)/3'
_refine_ls_weighting_scheme calc
_refine_ls_wR_factor_gt 0.0628
_refine_ls_wR_factor_ref 0.0628
_reflns_Friedel_coverage 0.000
_reflns_number_gt 15487
_reflns_number_total 15538
_reflns_threshold_expression 'I > 2\s(I)'
_cod_data_source_file d3cc03369d2.cif
_cod_data_source_block exp_3000
_cod_original_cell_volume 3962.89(3)
_cod_database_code 7131940
_shelx_shelxl_version_number 2018/3
_chemical_oxdiff_formula C57H64O7F36AlP9Ta2
_shelx_space_group_comment
;
The symmetry employed for this shelxl refinement is uniquely defined
by the following loop, which should always be used as a source of
symmetry information in preference to the above space-group names.
They are only intended as comments.
;
_shelx_estimated_absorpt_t_max 0.421
_shelx_estimated_absorpt_t_min 0.171
_olex2_refinement_description
;
1. Uiso/Uaniso restraints and constraints
F38 \\sim F42 \\sim F44 \\sim F48 \\sim F50 \\sim F27 \\sim F7 \\sim F15 \\sim
F33 \\sim C60 \\sim C41 \\sim C23 \\sim C13 \\sim F45 \\sim F23 \\sim F47 \\sim
F3 \\sim F49 \\sim F25 \\sim F51 \\sim F13 \\sim F53 \\sim C15 \\sim C61 \\sim
C31: within 1.7A with sigma of 0.02 and sigma for terminal atoms of 0.04 within
1.7A
F40 \\sim F46 \\sim F52 \\sim F54 \\sim F29 \\sim F31 \\sim F2 \\sim F17 \\sim
F35 \\sim C63 \\sim C3 \\sim C51 \\sim C27 \\sim F9 \\sim F37 \\sim F19 \\sim
F39 \\sim F5 \\sim F41 \\sim F21 \\sim F43 \\sim F11 \\sim C57 \\sim C29 \\sim
C59 \\sim O3 \\sim O7: within 1.7A with sigma of 0.02 and sigma for terminal
atoms of 0.04 within 1.7A
2. Others
 Sof(F9)=Sof(F37)=Sof(F19)=Sof(F39)=Sof(F5)=Sof(F41)=Sof(F21)=Sof(F43)=
 Sof(F11)=Sof(C57)=Sof(C29)=Sof(C59)=Sof(O7)=1-FVAR(1)
 Sof(O3)=Sof(F40)=Sof(F46)=Sof(F52)=Sof(F54)=Sof(F29)=Sof(F31)=Sof(F2)=
 Sof(F17)=Sof(F35)=Sof(C3)=Sof(C51)=Sof(C27)=FVAR(1)
 Sof(F45)=Sof(F23)=Sof(F47)=Sof(F3)=Sof(F49)=Sof(F25)=Sof(F51)=Sof(F13)=
 Sof(F53)=Sof(C15)=Sof(C61)=Sof(C31)=1-FVAR(2)
 Sof(F38)=Sof(F42)=Sof(F44)=Sof(F48)=Sof(F50)=Sof(F27)=Sof(F7)=Sof(F15)=
 Sof(F33)=Sof(C41)=Sof(C23)=Sof(C13)=FVAR(2)
3.a Ternary CH refined with riding coordinates:
 C20(H20), C30(H30)
3.b Secondary CH2 refined with riding coordinates:
 C48(H48A,H48B), C33(H33A,H33B), C37(H37A,H37B), C5(H5A,H5B), C43(H43A,H43B),
 C11(H11A,H11B), C45(H45A,H45B), C49(H49A,H49B), C25(H25A,H25B), C55(H55A,H55B)
3.c Aromatic/amide H refined with riding coordinates:
 C10(H10), C12(H12), C18(H18), C26(H26), C28(H28), C42(H42)
3.d Idealised Me refined as rotating group:
 C54(H54A,H54B,H54C), C56(H56A,H56B,H56C), C58(H58A,H58B,H58C), C62(H62A,H62B,
 H62C), C2(H2A,H2B,H2C), C35(H35A,H35B,H35C), C19(H19A,H19B,H19C), C39(H39A,
 H39B,H39C), C21(H21A,H21B,H21C), C47(H47A,H47B,H47C), C53(H53A,H53B,H53C),
 C7(H7A,H7B,H7C)
;
_olex2_submission_special_instructions 'No special instructions were received'
_oxdiff_exptl_absorpt_empirical_details
;
Empirical correction (ABSPACK) includes:
- Absorption correction using spherical harmonics
- Frame scaling
;
_oxdiff_exptl_absorpt_empirical_full_max 1.424
_oxdiff_exptl_absorpt_empirical_full_min 0.721

loop_
_space_group_symop_operation_xyz
'x, y, z'
'-x, -y, -z'

loop_
_atom_site_label
_atom_site_type_symbol
_atom_site_fract_x
_atom_site_fract_y
_atom_site_fract_z
_atom_site_U_iso_or_equiv
_atom_site_adp_type
_atom_site_occupancy
_atom_site_site_symmetry_order
_atom_site_calc_flag
_atom_site_refinement_flags_posn
_atom_site_refinement_flags_adp
_atom_site_refinement_flags_occupancy
_atom_site_disorder_assembly
_atom_site_disorder_group
Ta1 Ta 0.23635(2) 0.69861(2) 0.10415(2) 0.01765(4) Uani 1 1 d . . . . .
Ta2 Ta 0.42291(2) 0.50918(2) 0.20960(2) 0.01705(4) Uani 1 1 d . . . . .
P1 P 0.52117(4) 0.64092(4) 0.20179(4) 0.01971(13) Uani 1 1 d . . . . .
P4 P 0.56258(4) 0.53848(4) 0.33630(4) 0.02087(13) Uani 1 1 d . . . . .
P6 P 0.60828(4) 0.65452(4) 0.31979(4) 0.01875(13) Uani 1 1 d . . . . .
P8 P 0.57402(4) 0.44636(4) 0.20979(4) 0.02180(13) Uani 1 1 d . . . . .
P9 P 0.39043(4) 0.66770(5) 0.05454(4) 0.02263(14) Uani 1 1 d . . . . .
P5 P 0.34198(4) 0.57443(4) 0.10147(4) 0.01942(13) Uani 1 1 d . . . . .
P3 P 0.27612(5) 0.62190(5) -0.04808(4) 0.02384(14) Uani 1 1 d . . . . .
P7 P 0.22723(5) 0.52939(5) -0.00027(4) 0.02413(14) Uani 1 1 d . . . . .
P2 P 0.54080(4) 0.50917(4) 0.11832(4) 0.02127(13) Uani 1 1 d . . . . .
Al1 Al 0.17449(5) 0.85536(5) 0.65987(5) 0.01985(15) Uani 1 1 d . . . . .
F1 F 0.05859(12) 0.81307(13) 0.35097(12) 0.0401(4) Uani 1 1 d . . . . .
F4 F 0.25444(13) 0.76368(13) 0.48917(13) 0.0432(5) Uani 1 1 d . . . . .
F6 F 0.08107(12) 0.99152(12) 0.48232(13) 0.0396(4) Uani 1 1 d . . . . .
F8 F 0.17940(13) 0.95350(13) 0.40239(12) 0.0407(4) Uani 1 1 d . . . . .
F10 F 0.00161(13) 1.03837(14) 0.89781(13) 0.0459(5) Uani 1 1 d . . . . .
F12 F 0.08159(14) 0.72872(12) 0.42124(13) 0.0433(5) Uani 1 1 d . . . . .
F14 F 0.22775(13) 0.78746(14) 0.37107(12) 0.0435(5) Uani 1 1 d . . . . .
F16 F 0.00445(12) 0.83680(13) 0.46622(13) 0.0429(5) Uani 1 1 d . . . . .
F18 F 0.21617(13) 1.02063(13) 0.54159(13) 0.0430(5) Uani 1 1 d . . . . .
O1 O 0.15872(13) 0.88893(13) 0.57431(13) 0.0286(4) Uani 1 1 d . . . . .
F20 F 0.14203(13) 1.05330(14) 0.91906(12) 0.0441(5) Uani 1 1 d . . . . .
O4 O 0.37098(14) 0.67856(14) 0.36117(13) 0.0312(4) Uani 1 1 d . . . . .
F22 F -0.08151(13) 0.99916(14) 0.72996(14) 0.0486(5) Uani 1 1 d . . . . .
F24 F 0.07432(14) 0.92689(13) 0.88400(12) 0.0431(5) Uani 1 1 d . . . . .
F26 F 0.05028(15) 1.13319(13) 0.80836(15) 0.0499(5) Uani 1 1 d . . . . .
O6 O 0.38279(14) 0.80312(14) 0.27526(14) 0.0333(5) Uani 1 1 d . . . . .
F28 F -0.05481(14) 0.87994(14) 0.74672(14) 0.0496(5) Uani 1 1 d . . . . .
F30 F 0.06671(16) 1.05608(15) 0.67727(14) 0.0512(5) Uani 1 1 d . . . . .
F32 F 0.30990(12) 0.88190(15) 0.48599(15) 0.0493(5) Uani 1 1 d . . . . .
F34 F -0.02339(14) 0.89900(15) 0.63564(13) 0.0511(5) Uani 1 1 d . . . . .
O8 O 0.12994(14) 0.92455(14) 0.74451(13) 0.0338(5) Uani 1 1 d . . . . .
O2 O 0.14766(15) 0.59493(16) 0.20205(16) 0.0385(5) Uani 1 1 d . . . . .
O5 O 0.28384(14) 0.85428(16) 0.69698(15) 0.0367(5) Uani 1 1 d . . . . .
F36 F 0.17547(14) 1.09177(15) 0.78367(16) 0.0516(5) Uani 1 1 d . . . . .
O3 O 0.1209(3) 0.7506(4) 0.6224(4) 0.0297(10) Uani 0.801(5) 1 d . U P A 1
F38 F 0.5061(19) 0.854(2) 0.7486(17) 0.049(4) Uani 0.41(3) 1 d . U P B 1
F40 F 0.1233(3) 0.5206(3) 0.5527(3) 0.0483(9) Uani 0.801(5) 1 d . U P A 1
F42 F 0.4633(14) 1.0267(19) 0.7884(18) 0.074(6) Uani 0.41(3) 1 d . U P B 1
F44 F 0.4339(17) 0.9350(15) 0.6554(18) 0.086(6) Uani 0.41(3) 1 d . U P B 1
F46 F 0.1561(4) 0.6021(5) 0.7312(6) 0.0570(16) Uani 0.801(5) 1 d . U P A 1
F48 F 0.4141(13) 0.7796(14) 0.6413(14) 0.086(5) Uani 0.41(3) 1 d . U P B 1
F50 F 0.3327(14) 1.0214(15) 0.719(2) 0.092(6) Uani 0.41(3) 1 d . U P B 1
F52 F 0.1859(3) 0.6131(2) 0.5133(3) 0.0577(10) Uani 0.801(5) 1 d . U P A 1
C1 C 0.39193(17) 0.61984(18) 0.30816(17) 0.0229(5) Uani 1 1 d . . . . .
F54 F 0.0474(2) 0.58890(18) 0.48416(18) 0.0536(9) Uani 0.801(5) 1 d . U P A 1
C4 C 0.18000(19) 0.63145(19) 0.16792(19) 0.0273(6) Uani 1 1 d . . . . .
F27 F 0.3096(16) 0.867(2) 0.8551(14) 0.089(6) Uani 0.41(3) 1 d . U P B 1
F7 F 0.4090(13) 0.7686(18) 0.7627(19) 0.089(5) Uani 0.41(3) 1 d . U P B 1
C6 C 0.33205(18) 0.76474(18) 0.21503(18) 0.0243(6) Uani 1 1 d . . . . .
F29 F -0.0083(2) 0.5855(2) 0.6413(3) 0.0590(10) Uani 0.801(5) 1 d . U P A 1
C8 C 0.21404(17) 0.84322(17) 0.10683(17) 0.0216(5) Uani 1 1 d . . . . .
F15 F 0.4362(17) 0.937(2) 0.8923(18) 0.076(6) Uani 0.41(3) 1 d . U P B 1
C10 C 0.16471(17) 0.77998(17) 0.02785(17) 0.0215(5) Uani 1 1 d . . . . .
H10 H 0.175833 0.769776 -0.028688 0.026 Uiso 1 1 calc R U . . .
F31 F -0.0393(2) 0.6922(2) 0.6029(3) 0.0616(10) Uani 0.801(5) 1 d . U P A 1
F2 F 0.2561(2) 0.6521(3) 0.6810(3) 0.0684(12) Uani 0.801(5) 1 d . U P A 1
C12 C 0.28621(17) 0.41859(18) 0.14009(19) 0.0241(5) Uani 1 1 d . . . . .
H12 H 0.248852 0.428984 0.095474 0.029 Uiso 1 1 calc R U . . .
C14 C 0.09614(17) 0.73398(18) 0.04538(18) 0.0230(5) Uani 1 1 d . . . . .
F33 F 0.3234(18) 1.0014(19) 0.8725(17) 0.077(6) Uani 0.41(3) 1 d . U P B 1
C16 C 0.27820(19) 0.91809(19) 0.11453(19) 0.0275(6) Uani 1 1 d . . . . .
C18 C 0.10565(18) 0.76788(18) 0.13767(19) 0.0246(6) Uani 1 1 d . . . . .
H18 H 0.069825 0.749209 0.169159 0.029 Uiso 1 1 calc R U . . .
C20 C 0.58414(19) 0.75302(17) 0.40721(17) 0.0239(5) Uani 1 1 d . . . . .
H20 H 0.520833 0.744662 0.408966 0.029 Uiso 1 1 calc R U . . .
C22 C 0.15783(18) 0.87164(19) 0.48948(18) 0.0244(6) Uani 1 1 d . . . . .
C24 C 0.35207(17) 0.35898(17) 0.12643(18) 0.0224(5) Uani 1 1 d . . . . .
F17 F 0.1900(4) 0.7423(2) 0.7768(3) 0.0727(14) Uani 0.801(5) 1 d . U P A 1
C26 C 0.39131(18) 0.36553(17) 0.21107(18) 0.0226(5) Uani 1 1 d . . . . .
H26 H 0.438351 0.334125 0.222733 0.027 Uiso 1 1 calc R U . . .
C28 C 0.17654(18) 0.83351(18) 0.17512(18) 0.0238(5) Uani 1 1 d . . . . .
H28 H 0.196272 0.866041 0.235790 0.029 Uiso 1 1 calc R U . . .
F35 F 0.0185(3) 0.7199(2) 0.7361(3) 0.0676(12) Uani 0.801(5) 1 d . U P A 1
C30 C 0.72643(17) 0.66866(18) 0.31975(17) 0.0221(5) Uani 1 1 d . . . . .
H30 H 0.750480 0.724230 0.370770 0.027 Uiso 1 1 calc R U . . .
C32 C 0.1585(2) 0.9603(2) 0.4787(2) 0.0304(6) Uani 1 1 d . . . . .
C34 C 0.01875(18) 0.6751(2) -0.0207(2) 0.0304(6) Uani 1 1 d . . . . .
C36 C 0.35020(18) 0.42568(18) 0.27568(19) 0.0239(6) Uani 1 1 d . . . . .
C38 C 0.0739(2) 0.8122(2) 0.4313(2) 0.0314(6) Uani 1 1 d . . . . .
C40 C 0.2387(2) 0.8254(2) 0.4582(2) 0.0334(7) Uani 1 1 d . . . . .
C42 C 0.28532(17) 0.45950(19) 0.22986(19) 0.0246(6) Uani 1 1 d . . . . .
H42 H 0.247953 0.502347 0.255733 0.030 Uiso 1 1 calc R U . . .
C44 C 0.3546(2) 0.4318(2) 0.3688(2) 0.0296(6) Uani 1 1 d . . . . .
C46 C 0.0715(2) 0.9996(2) 0.8693(2) 0.0345(7) Uani 1 1 d . . . . .
C48 C 0.5976(2) 0.83675(18) 0.39060(18) 0.0280(6) Uani 1 1 d . . . . .
H48A H 0.660197 0.849489 0.391314 0.034 Uiso 1 1 calc R U . . .
H48B H 0.564295 0.828496 0.332597 0.034 Uiso 1 1 calc R U . . .
C50 C 0.06877(19) 0.98001(19) 0.77136(19) 0.0289(6) Uani 1 1 d . . . . .
C52 C 0.36097(19) 0.28710(19) 0.04014(19) 0.0273(6) Uani 1 1 d . . . . .
C54 C 0.3166(2) 0.9746(2) 0.2098(2) 0.0403(8) Uani 1 1 d . . . . .
H54A H 0.355065 1.024030 0.213047 0.060 Uiso 1 1 calc R U . . .
H54B H 0.350131 0.939068 0.236046 0.060 Uiso 1 1 calc R U . . .
H54C H 0.269242 0.996986 0.241513 0.060 Uiso 1 1 calc R U . . .
C56 C 0.4339(2) 0.3903(2) 0.3964(2) 0.0336(7) Uani 1 1 d . . . . .
H56A H 0.428201 0.327510 0.359245 0.050 Uiso 1 1 calc R U . . .
H56B H 0.437430 0.397914 0.457326 0.050 Uiso 1 1 calc R U . . .
H56C H 0.486993 0.418808 0.390403 0.050 Uiso 1 1 calc R U . . .
C58 C 0.2255(2) 0.9748(2) 0.0745(3) 0.0457(9) Uani 1 1 d . . . . .
H58A H 0.177030 0.995113 0.105239 0.069 Uiso 1 1 calc R U . . .
H58B H 0.202401 0.939802 0.012744 0.069 Uiso 1 1 calc R U . . .
H58C H 0.263513 1.025601 0.080206 0.069 Uiso 1 1 calc R U . . .
C60 C 0.36069(19) 0.8959(2) 0.7477(2) 0.0346(7) Uani 1 1 d . U . . .
C62 C 0.3561(2) 0.5263(2) 0.4350(2) 0.0381(7) Uani 1 1 d . . . . .
H62A H 0.409940 0.560308 0.438406 0.057 Uiso 1 1 calc R U . . .
H62B H 0.353549 0.525856 0.492444 0.057 Uiso 1 1 calc R U . . .
H62C H 0.305625 0.553022 0.416563 0.057 Uiso 1 1 calc R U . . .
C63 C 0.1125(2) 0.6740(2) 0.6322(2) 0.0353(7) Uani 1 1 d . U . . .
C2 C 0.3531(2) 0.8854(2) 0.0654(2) 0.0392(7) Uani 1 1 d . . . . .
H2A H 0.388343 0.935688 0.066104 0.059 Uiso 1 1 calc R U . . .
H2B H 0.329029 0.846249 0.004943 0.059 Uiso 1 1 calc R U . . .
H2C H 0.389670 0.853414 0.093679 0.059 Uiso 1 1 calc R U . . .
C33 C 0.5665(2) 0.9135(2) 0.4614(2) 0.0369(7) Uani 1 1 d . . . . .
H33A H 0.578250 0.968184 0.452547 0.044 Uiso 1 1 calc R U . . .
H33B H 0.502633 0.903027 0.456344 0.044 Uiso 1 1 calc R U . . .
C17 C -0.0241(2) 0.9389(2) 0.7202(2) 0.0390(8) Uani 1 1 d . . . . .
C35 C 0.4460(2) 0.2448(2) 0.0466(2) 0.0354(7) Uani 1 1 d . . . . .
H35A H 0.495580 0.289798 0.065468 0.053 Uiso 1 1 calc R U . . .
H35B H 0.449711 0.199849 -0.010591 0.053 Uiso 1 1 calc R U . . .
H35C H 0.447397 0.217622 0.089001 0.053 Uiso 1 1 calc R U . . .
C9 C 0.0904(2) 1.0665(2) 0.7601(2) 0.0378(7) Uani 1 1 d . . . . .
C37 C 0.6352(2) 0.7647(2) 0.49713(19) 0.0345(7) Uani 1 1 d . . . . .
H37A H 0.626359 0.710061 0.506951 0.041 Uiso 1 1 calc R U . . .
H37B H 0.698338 0.776912 0.499849 0.041 Uiso 1 1 calc R U . . .
C19 C -0.0405(2) 0.7368(2) -0.0468(3) 0.0476(9) Uani 1 1 d . . . . .
H19A H -0.059424 0.778413 0.005017 0.071 Uiso 1 1 calc R U . . .
H19B H -0.091718 0.702156 -0.089514 0.071 Uiso 1 1 calc R U . . .
H19C H -0.008169 0.769068 -0.072387 0.071 Uiso 1 1 calc R U . . .
C39 C 0.2707(2) 0.3783(3) 0.3666(3) 0.0449(9) Uani 1 1 d . . . . .
H39A H 0.219464 0.404793 0.349254 0.067 Uiso 1 1 calc R U . . .
H39B H 0.270341 0.378602 0.424631 0.067 Uiso 1 1 calc R U . . .
H39C H 0.269094 0.317728 0.324511 0.067 Uiso 1 1 calc R U . . .
C5 C 0.6120(2) 0.9250(2) 0.5525(2) 0.0352(7) Uani 1 1 d . . . . .
H5A H 0.674684 0.943842 0.560426 0.042 Uiso 1 1 calc R U . . .
H5B H 0.586569 0.971715 0.596476 0.042 Uiso 1 1 calc R U . . .
C41 C 0.423(3) 0.831(2) 0.726(3) 0.052(5) Uani 0.41(3) 1 d . U P B 1
C21 C 0.0458(2) 0.6105(2) -0.1032(2) 0.0456(9) Uani 1 1 d . . . . .
H21A H 0.079898 0.642832 -0.127556 0.068 Uiso 1 1 calc R U . . .
H21B H -0.006409 0.578871 -0.146148 0.068 Uiso 1 1 calc R U . . .
H21C H 0.081376 0.568525 -0.088769 0.068 Uiso 1 1 calc R U . . .
C43 C 0.7764(2) 0.5963(2) 0.3331(3) 0.0471(10) Uani 1 1 d . . . . .
H43A H 0.754583 0.539443 0.284271 0.057 Uiso 1 1 calc R U . . .
H43B H 0.767152 0.591713 0.387846 0.057 Uiso 1 1 calc R U . . .
C11 C 0.6031(3) 0.8410(2) 0.5676(2) 0.0407(8) Uani 1 1 d . . . . .
H11A H 0.541074 0.826293 0.567467 0.049 Uiso 1 1 calc R U . . .
H11B H 0.637250 0.849991 0.625426 0.049 Uiso 1 1 calc R U . . .
C45 C 0.7426(2) 0.6821(3) 0.2391(2) 0.0432(8) Uani 1 1 d . . . . .
H45A H 0.712008 0.732160 0.234578 0.052 Uiso 1 1 calc R U . . .
H45B H 0.718926 0.628975 0.186406 0.052 Uiso 1 1 calc R U . . .
C23 C 0.4001(17) 0.9741(17) 0.7262(16) 0.037(3) Uani 0.41(3) 1 d . U P B 1
C47 C -0.0303(3) 0.6251(3) 0.0189(3) 0.0580(11) Uani 1 1 d . . . . .
H47A H 0.009368 0.590173 0.040420 0.087 Uiso 1 1 calc R U . . .
H47B H -0.078301 0.586056 -0.025367 0.087 Uiso 1 1 calc R U . . .
H47C H -0.053960 0.666588 0.067449 0.087 Uiso 1 1 calc R U . . .
C3 C 0.1178(4) 0.5976(3) 0.5450(4) 0.0382(11) Uani 0.801(5) 1 d . U P A 1
C49 C 0.8743(2) 0.6162(3) 0.3375(3) 0.0502(10) Uani 1 1 d . . . . .
H49A H 0.897078 0.670237 0.389589 0.060 Uiso 1 1 calc R U . . .
H49B H 0.905905 0.567267 0.343344 0.060 Uiso 1 1 calc R U . . .
C25 C 0.8407(2) 0.7005(3) 0.2438(3) 0.0510(10) Uani 1 1 d . . . . .
H25A H 0.850345 0.704975 0.189039 0.061 Uiso 1 1 calc R U . . .
H25B H 0.862856 0.757324 0.292514 0.061 Uiso 1 1 calc R U . . .
C51 C 0.1794(9) 0.6677(9) 0.7054(7) 0.053(3) Uani 0.801(5) 1 d . U P A 1
C13 C 0.361(2) 0.928(3) 0.851(2) 0.052(5) Uani 0.41(3) 1 d . U P B 1
C53 C 0.2845(3) 0.2173(2) 0.0170(3) 0.0546(11) Uani 1 1 d . . . . .
H53A H 0.287543 0.194840 0.063152 0.082 Uiso 1 1 calc R U . . .
H53B H 0.287492 0.168991 -0.038323 0.082 Uiso 1 1 calc R U . . .
H53C H 0.229429 0.243401 0.011424 0.082 Uiso 1 1 calc R U . . .
C27 C 0.0181(4) 0.6679(4) 0.6527(5) 0.0472(13) Uani 0.801(5) 1 d . U P A 1
C55 C 0.8905(2) 0.6283(3) 0.2572(3) 0.0499(10) Uani 1 1 d . . . . .
H55A H 0.872307 0.572590 0.205694 0.060 Uiso 1 1 calc R U . . .
H55B H 0.953696 0.643102 0.262775 0.060 Uiso 1 1 calc R U . . .
C7 C 0.3570(3) 0.3219(2) -0.0322(2) 0.0442(9) Uani 1 1 d . . . . .
H7A H 0.301637 0.347352 -0.038755 0.066 Uiso 1 1 calc R U . . .
H7B H 0.360999 0.273616 -0.087154 0.066 Uiso 1 1 calc R U . . .
H7C H 0.405648 0.367157 -0.016794 0.066 Uiso 1 1 calc R U . . .
F9 F 0.1681(13) 0.5320(11) 0.5697(13) 0.056(4) Uani 0.199(5) 1 d . U P A 2
F37 F 0.1252(18) 0.607(2) 0.729(2) 0.056(6) Uani 0.199(5) 1 d . U P A 2
F19 F 0.2431(13) 0.6396(11) 0.5693(11) 0.082(5) Uani 0.199(5) 1 d . U P A 2
F39 F 0.1201(15) 0.5955(8) 0.4865(10) 0.064(4) Uani 0.199(5) 1 d . U P A 2
F5 F 0.0019(14) 0.5568(12) 0.5949(12) 0.083(5) Uani 0.199(5) 1 d . U P A 2
F41 F -0.0242(12) 0.6543(13) 0.5464(13) 0.087(5) Uani 0.199(5) 1 d . U P A 2
F21 F 0.2484(12) 0.6783(13) 0.7333(13) 0.073(4) Uani 0.199(5) 1 d . U P A 2
F43 F 0.1400(13) 0.7401(12) 0.7870(10) 0.071(5) Uani 0.199(5) 1 d . U P A 2
F11 F -0.0148(13) 0.6918(14) 0.6888(15) 0.076(5) Uani 0.199(5) 1 d . U P A 2
C57 C 0.167(2) 0.6091(14) 0.5642(17) 0.048(4) Uani 0.199(5) 1 d . U P A 2
C29 C 0.164(4) 0.670(4) 0.724(3) 0.046(6) Uani 0.199(5) 1 d . U P A 2
C59 C 0.016(2) 0.637(2) 0.615(2) 0.058(5) Uani 0.199(5) 1 d . U P A 2
F45 F 0.5108(14) 0.8634(16) 0.7700(15) 0.062(4) Uani 0.59(3) 1 d . U P B 2
F23 F 0.4558(10) 1.0220(12) 0.7775(10) 0.059(3) Uani 0.59(3) 1 d . U P B 2
F47 F 0.4216(10) 0.9339(6) 0.6438(9) 0.051(2) Uani 0.59(3) 1 d . U P B 2
F3 F 0.4197(7) 0.7719(6) 0.6528(9) 0.059(3) Uani 0.59(3) 1 d . U P B 2
F49 F 0.3301(7) 1.0113(6) 0.7007(8) 0.047(2) Uani 0.59(3) 1 d . U P B 2
F25 F 0.2983(8) 0.8937(12) 0.8683(8) 0.066(3) Uani 0.59(3) 1 d . U P B 2
F51 F 0.4131(7) 0.7763(10) 0.7810(10) 0.075(4) Uani 0.59(3) 1 d . U P B 2
F13 F 0.4284(9) 0.9601(14) 0.9004(12) 0.069(4) Uani 0.59(3) 1 d . U P B 2
F53 F 0.3158(12) 1.0184(11) 0.8584(11) 0.072(4) Uani 0.59(3) 1 d . U P B 2
C15 C 0.4272(17) 0.8215(14) 0.7355(18) 0.043(3) Uani 0.59(3) 1 d . U P B 2
C61 C 0.3897(14) 0.9639(12) 0.7197(12) 0.053(4) Uani 0.59(3) 1 d . U P B 2
C31 C 0.3501(14) 0.9406(18) 0.8412(16) 0.052(4) Uani 0.59(3) 1 d . U P B 2
O7 O 0.1506(15) 0.7505(19) 0.6314(19) 0.049(5) Uani 0.199(5) 1 d . U P A 2

loop_
_atom_site_aniso_label
_atom_site_aniso_U_11
_atom_site_aniso_U_22
_atom_site_aniso_U_33
_atom_site_aniso_U_23
_atom_site_aniso_U_13
_atom_site_aniso_U_12
Ta1 0.01703(6) 0.01893(6) 0.01730(6) 0.00695(5) 0.00374(4) 0.00587(5)
Ta2 0.01673(6) 0.01769(6) 0.01749(6) 0.00743(5) 0.00334(4) 0.00506(4)
P1 0.0192(3) 0.0214(3) 0.0192(3) 0.0087(3) 0.0027(2) 0.0050(2)
P4 0.0228(3) 0.0201(3) 0.0204(3) 0.0096(3) 0.0016(2) 0.0033(3)
P6 0.0202(3) 0.0177(3) 0.0178(3) 0.0068(2) 0.0023(2) 0.0034(2)
P8 0.0198(3) 0.0183(3) 0.0252(3) 0.0067(3) 0.0024(3) 0.0062(2)
P9 0.0203(3) 0.0279(3) 0.0243(3) 0.0141(3) 0.0064(3) 0.0072(3)
P5 0.0182(3) 0.0208(3) 0.0197(3) 0.0084(2) 0.0029(2) 0.0050(2)
P3 0.0258(3) 0.0286(3) 0.0184(3) 0.0096(3) 0.0053(3) 0.0110(3)
P7 0.0239(3) 0.0222(3) 0.0225(3) 0.0063(3) -0.0005(3) 0.0056(3)
P2 0.0203(3) 0.0229(3) 0.0187(3) 0.0055(3) 0.0048(2) 0.0054(3)
Al1 0.0195(4) 0.0199(4) 0.0203(4) 0.0076(3) 0.0040(3) 0.0061(3)
F1 0.0399(10) 0.0453(11) 0.0278(9) 0.0114(8) -0.0068(8) 0.0047(8)
F4 0.0468(11) 0.0495(11) 0.0423(11) 0.0240(9) 0.0143(9) 0.0291(9)
F6 0.0363(10) 0.0383(10) 0.0515(11) 0.0236(9) 0.0107(8) 0.0164(8)
F8 0.0483(11) 0.0474(11) 0.0365(10) 0.0255(9) 0.0126(8) 0.0061(9)
F10 0.0414(11) 0.0518(12) 0.0361(10) 0.0041(9) 0.0165(9) 0.0108(9)
F12 0.0508(12) 0.0280(9) 0.0439(11) 0.0104(8) -0.0002(9) -0.0001(8)
F14 0.0463(11) 0.0580(12) 0.0280(9) 0.0142(9) 0.0150(8) 0.0252(10)
F16 0.0255(9) 0.0473(11) 0.0486(11) 0.0108(9) 0.0072(8) 0.0008(8)
F18 0.0454(11) 0.0352(10) 0.0428(11) 0.0135(9) -0.0004(9) -0.0075(9)
O1 0.0343(11) 0.0304(10) 0.0232(10) 0.0121(8) 0.0064(8) 0.0088(9)
F20 0.0405(11) 0.0490(12) 0.0304(10) 0.0046(9) 0.0007(8) 0.0001(9)
O4 0.0326(11) 0.0306(11) 0.0294(11) 0.0082(9) 0.0111(9) 0.0109(9)
F22 0.0343(10) 0.0560(13) 0.0504(12) 0.0156(10) 0.0040(9) 0.0223(9)
F24 0.0530(12) 0.0468(11) 0.0314(10) 0.0180(9) 0.0064(9) 0.0056(9)
F26 0.0578(13) 0.0320(10) 0.0632(14) 0.0152(10) 0.0256(11) 0.0224(9)
O6 0.0311(11) 0.0332(11) 0.0285(11) 0.0073(9) -0.0030(9) 0.0053(9)
F28 0.0469(12) 0.0443(12) 0.0488(12) 0.0130(10) -0.0009(9) -0.0050(9)
F30 0.0692(15) 0.0531(13) 0.0460(12) 0.0314(10) 0.0171(10) 0.0284(11)
F32 0.0226(9) 0.0672(14) 0.0586(13) 0.0249(11) 0.0080(9) 0.0064(9)
F34 0.0499(12) 0.0618(14) 0.0271(10) 0.0044(9) -0.0011(9) 0.0125(10)
O8 0.0399(12) 0.0371(12) 0.0266(10) 0.0120(9) 0.0100(9) 0.0233(10)
O2 0.0356(12) 0.0440(13) 0.0535(14) 0.0326(12) 0.0212(11) 0.0145(10)
O5 0.0234(10) 0.0477(13) 0.0356(12) 0.0143(10) 0.0006(9) 0.0067(9)
F36 0.0405(11) 0.0529(13) 0.0718(15) 0.0332(12) 0.0170(10) 0.0074(10)
O3 0.025(2) 0.0237(16) 0.0369(17) 0.0131(13) -0.0060(17) -0.0012(18)
F38 0.024(9) 0.069(7) 0.062(8) 0.032(6) 0.011(7) 0.016(6)
F40 0.067(2) 0.0232(15) 0.053(2) 0.0117(13) 0.013(2) 0.0097(18)
F42 0.032(6) 0.060(8) 0.120(13) 0.026(9) 0.015(8) -0.008(6)
F44 0.041(6) 0.164(12) 0.090(10) 0.083(8) 0.029(7) 0.023(6)
F46 0.082(4) 0.036(2) 0.055(2) 0.0277(17) -0.007(3) 0.008(3)
F48 0.069(9) 0.109(11) 0.064(7) 0.007(7) 0.039(6) 0.007(7)
F50 0.075(9) 0.093(10) 0.123(13) 0.056(8) 0.017(8) 0.047(7)
F52 0.066(2) 0.0484(19) 0.072(3) 0.0253(18) 0.042(2) 0.0159(18)
C1 0.0194(12) 0.0280(14) 0.0235(13) 0.0120(12) 0.0043(10) 0.0072(11)
F54 0.073(2) 0.0355(14) 0.0386(15) 0.0083(11) -0.0087(14) -0.0065(14)
C4 0.0258(14) 0.0290(14) 0.0314(15) 0.0138(12) 0.0109(12) 0.0108(12)
F27 0.101(9) 0.121(14) 0.043(6) 0.022(7) 0.040(6) -0.014(8)
F7 0.089(11) 0.085(9) 0.129(11) 0.076(8) 0.041(9) 0.010(8)
C6 0.0247(14) 0.0236(13) 0.0249(14) 0.0098(11) 0.0036(11) 0.0077(11)
F29 0.0588(19) 0.0374(18) 0.086(3) 0.0250(19) 0.028(2) -0.0034(14)
C8 0.0217(13) 0.0185(12) 0.0239(13) 0.0081(10) 0.0018(10) 0.0068(10)
F15 0.074(8) 0.110(13) 0.033(6) 0.022(7) -0.009(4) 0.021(7)
C10 0.0203(12) 0.0216(13) 0.0221(13) 0.0088(10) 0.0014(10) 0.0068(10)
F31 0.0419(16) 0.061(2) 0.088(3) 0.036(2) 0.0128(17) 0.0136(14)
F2 0.0454(19) 0.064(2) 0.097(3) 0.044(2) -0.013(2) 0.0025(16)
C12 0.0164(12) 0.0268(14) 0.0316(14) 0.0156(12) 0.0008(10) 0.0023(10)
C14 0.0180(12) 0.0221(13) 0.0283(14) 0.0093(11) 0.0030(10) 0.0081(10)
F33 0.053(6) 0.105(12) 0.051(7) 0.006(6) 0.010(5) 0.026(7)
C16 0.0273(14) 0.0252(14) 0.0293(15) 0.0124(12) -0.0006(11) 0.0007(11)
C18 0.0215(13) 0.0262(14) 0.0295(14) 0.0125(12) 0.0087(11) 0.0124(11)
C20 0.0283(14) 0.0189(13) 0.0223(13) 0.0045(11) 0.0077(11) 0.0028(11)
C22 0.0226(13) 0.0312(15) 0.0210(13) 0.0117(11) 0.0040(10) 0.0075(11)
C24 0.0222(13) 0.0183(12) 0.0284(14) 0.0120(11) 0.0023(11) 0.0004(10)
F17 0.119(4) 0.0407(18) 0.044(2) 0.0182(16) -0.024(2) -0.016(2)
C26 0.0213(13) 0.0216(13) 0.0291(14) 0.0144(11) 0.0045(11) 0.0042(10)
C28 0.0267(14) 0.0217(13) 0.0226(13) 0.0074(11) 0.0052(11) 0.0119(11)
F35 0.100(3) 0.049(2) 0.060(2) 0.0169(18) 0.042(2) 0.020(2)
C30 0.0210(13) 0.0212(13) 0.0223(13) 0.0077(10) 0.0015(10) 0.0020(10)
C32 0.0290(15) 0.0347(16) 0.0280(15) 0.0136(13) 0.0038(12) 0.0033(12)
C34 0.0186(13) 0.0277(15) 0.0382(16) 0.0073(13) 0.0005(12) 0.0050(11)
C36 0.0216(13) 0.0246(13) 0.0296(14) 0.0143(12) 0.0067(11) 0.0027(11)
C38 0.0314(16) 0.0311(15) 0.0300(15) 0.0111(13) 0.0026(12) 0.0052(13)
C40 0.0278(15) 0.0428(18) 0.0317(16) 0.0161(14) 0.0066(12) 0.0114(13)
C42 0.0184(13) 0.0274(14) 0.0328(15) 0.0164(12) 0.0063(11) 0.0030(11)
C44 0.0309(15) 0.0362(16) 0.0295(15) 0.0198(13) 0.0092(12) 0.0059(13)
C46 0.0347(16) 0.0367(17) 0.0272(15) 0.0066(13) 0.0064(12) 0.0069(13)
C48 0.0364(16) 0.0216(13) 0.0237(14) 0.0076(11) 0.0016(12) 0.0067(12)
C50 0.0304(15) 0.0291(15) 0.0261(14) 0.0083(12) 0.0064(12) 0.0138(12)
C52 0.0278(14) 0.0237(14) 0.0272(14) 0.0077(12) 0.0026(11) 0.0015(11)
C54 0.0436(19) 0.0313(16) 0.0355(17) 0.0066(14) -0.0033(14) -0.0091(14)
C56 0.0375(17) 0.0396(17) 0.0324(16) 0.0228(14) 0.0079(13) 0.0075(14)
C58 0.0408(19) 0.0348(18) 0.065(2) 0.0295(18) -0.0060(17) -0.0001(15)
C60 0.0216(14) 0.0506(19) 0.0328(16) 0.0204(15) -0.0011(12) 0.0028(13)
C62 0.0476(19) 0.049(2) 0.0255(15) 0.0192(14) 0.0154(14) 0.0171(16)
C63 0.0458(18) 0.0234(14) 0.0388(17) 0.0142(13) 0.0089(14) 0.0039(13)
C2 0.0396(18) 0.0342(17) 0.048(2) 0.0185(15) 0.0137(15) -0.0035(14)
C33 0.0465(19) 0.0200(14) 0.0354(17) 0.0020(13) 0.0046(14) 0.0082(13)
C17 0.0370(18) 0.0399(18) 0.0320(17) 0.0062(14) 0.0024(13) 0.0120(14)
C35 0.0368(17) 0.0341(16) 0.0300(16) 0.0060(13) 0.0066(13) 0.0105(13)
C9 0.0412(18) 0.0372(17) 0.0395(18) 0.0165(15) 0.0139(14) 0.0183(14)
C37 0.054(2) 0.0252(15) 0.0227(14) 0.0088(12) 0.0060(13) 0.0018(14)
C19 0.0300(17) 0.0374(18) 0.057(2) 0.0071(16) -0.0144(15) 0.0105(14)
C39 0.0373(18) 0.064(2) 0.051(2) 0.0396(19) 0.0139(16) 0.0025(17)
C5 0.0430(18) 0.0248(14) 0.0296(16) 0.0003(12) 0.0113(13) 0.0004(13)
C41 0.030(8) 0.066(10) 0.070(9) 0.041(8) 0.005(7) -0.004(7)
C21 0.0292(17) 0.0417(19) 0.0409(19) -0.0055(15) -0.0085(14) 0.0068(14)
C43 0.0222(16) 0.044(2) 0.089(3) 0.045(2) 0.0022(17) 0.0055(14)
C11 0.061(2) 0.0324(17) 0.0241(15) 0.0046(13) 0.0142(15) -0.0053(15)
C45 0.0243(16) 0.076(3) 0.0390(18) 0.0343(18) 0.0035(13) 0.0019(16)
C23 0.022(6) 0.051(6) 0.063(7) 0.050(6) 0.005(6) 0.000(5)
C47 0.041(2) 0.062(3) 0.065(3) 0.026(2) -0.0044(19) -0.0220(19)
C3 0.049(3) 0.026(2) 0.040(3) 0.0115(19) 0.011(2) 0.002(2)
C49 0.0205(15) 0.044(2) 0.096(3) 0.043(2) 0.0003(17) 0.0049(14)
C25 0.0254(16) 0.094(3) 0.043(2) 0.038(2) 0.0045(14) -0.0006(18)
C51 0.073(6) 0.035(3) 0.049(5) 0.023(4) -0.007(4) -0.007(4)
C13 0.045(9) 0.088(9) 0.019(7) 0.019(6) -0.001(7) 0.006(7)
C53 0.042(2) 0.0353(19) 0.063(3) -0.0061(17) 0.0137(18) -0.0126(16)
C27 0.058(3) 0.025(3) 0.058(4) 0.012(2) 0.017(3) 0.008(2)
C55 0.0222(16) 0.048(2) 0.055(2) -0.0080(17) 0.0090(15) -0.0008(14)
C7 0.067(2) 0.0370(18) 0.0240(15) 0.0083(14) 0.0044(15) 0.0157(17)
F9 0.095(12) 0.027(7) 0.061(9) 0.023(6) 0.035(9) 0.028(9)
F37 0.094(16) 0.053(8) 0.036(7) 0.032(6) 0.013(10) 0.034(11)
F19 0.092(11) 0.078(10) 0.071(10) 0.012(8) 0.049(9) 0.012(8)
F39 0.109(13) 0.041(6) 0.051(8) 0.023(6) 0.026(9) 0.017(8)
F5 0.117(13) 0.063(10) 0.064(10) 0.018(8) 0.028(9) -0.022(9)
F41 0.082(11) 0.092(12) 0.083(11) 0.049(10) -0.025(9) -0.013(9)
F21 0.063(9) 0.085(10) 0.066(9) 0.028(8) 0.006(8) 0.015(8)
F43 0.095(12) 0.063(9) 0.042(7) -0.002(6) 0.037(8) -0.002(9)
F11 0.064(9) 0.088(11) 0.077(11) 0.020(9) 0.043(8) 0.025(8)
C57 0.067(10) 0.031(7) 0.054(9) 0.020(7) 0.021(9) 0.001(8)
C29 0.063(11) 0.044(9) 0.037(10) 0.022(9) 0.007(9) 0.006(9)
C59 0.062(9) 0.048(10) 0.063(10) 0.018(8) 0.021(9) 0.021(8)
F45 0.020(4) 0.073(7) 0.100(11) 0.052(8) -0.016(6) -0.002(4)
F23 0.046(5) 0.048(5) 0.070(4) 0.024(3) -0.028(4) -0.015(4)
F47 0.050(5) 0.064(4) 0.053(4) 0.041(3) 0.008(3) 0.004(3)
F3 0.032(3) 0.034(3) 0.102(7) 0.018(4) 0.007(4) 0.020(2)
F49 0.035(3) 0.029(3) 0.071(4) 0.025(2) -0.019(3) -0.005(3)
F25 0.054(4) 0.108(8) 0.027(4) 0.018(4) 0.006(3) -0.020(4)
F51 0.039(4) 0.082(6) 0.120(7) 0.079(5) -0.037(5) -0.010(4)
F13 0.044(4) 0.103(9) 0.039(4) 0.018(5) -0.022(4) -0.022(6)
F53 0.053(4) 0.065(5) 0.055(6) -0.019(5) -0.005(4) 0.003(4)
C15 0.024(4) 0.044(4) 0.074(7) 0.044(4) -0.006(4) 0.008(3)
C61 0.030(6) 0.048(6) 0.060(5) 0.007(5) -0.014(4) 0.002(5)
C31 0.031(5) 0.084(8) 0.032(6) 0.023(5) -0.018(4) -0.007(5)
O7 0.063(12) 0.026(7) 0.064(10) 0.016(7) 0.033(9) -0.006(10)

loop_
_atom_type_symbol
_atom_type_description
_atom_type_scat_dispersion_real
_atom_type_scat_dispersion_imag
_atom_type_scat_source
C C 0.0181 0.0091 'International Tables Vol C Tables 4.2.6.8 and 6.1.1.4'
H H 0.0000 0.0000 'International Tables Vol C Tables 4.2.6.8 and 6.1.1.4'
O O 0.0492 0.0322 'International Tables Vol C Tables 4.2.6.8 and 6.1.1.4'
F F 0.0727 0.0534 'International Tables Vol C Tables 4.2.6.8 and 6.1.1.4'
Al Al 0.2130 0.2455 'International Tables Vol C Tables 4.2.6.8 and 6.1.1.4'
P P 0.2955 0.4335 'International Tables Vol C Tables 4.2.6.8 and 6.1.1.4'
Ta Ta -5.7959 5.2718 'International Tables Vol C Tables 4.2.6.8 and 6.1.1.4'

loop_
_exptl_crystal_face_index_h
_exptl_crystal_face_index_k
_exptl_crystal_face_index_l
_exptl_crystal_face_perp_dist
1 0 2 0.0806
-2 -1 0 0.0733
2 1 0 0.0604
1 0 0 0.0726
-2 1 0 0.0892
-1 2 0 0.1249
0 -1 0 0.1400
-2 1 -1 0.0681
-2 2 -1 0.0712
-1 1 -1 0.0586
0 1 -1 0.0371
-1 -1 0 0.0858
0 -1 1 0.1859
-1 -1 2 0.1417
1 1 -1 0.0591
2 2 -1 0.0565
0 0 -1 0.1475
-1 0 2 0.1175

loop_
_geom_angle_atom_site_label_1
_geom_angle_atom_site_label_2
_geom_angle_atom_site_label_3
_geom_angle
_geom_angle_site_symmetry_1
_geom_angle_site_symmetry_3
_geom_angle_publ_flag
P5 Ta1 P9 47.70(2) . . ?
P5 Ta1 P7 47.86(2) . . ?
P3 Ta1 P9 48.65(2) . . ?
P3 Ta1 P5 68.84(2) . . ?
P3 Ta1 P7 48.57(2) . . ?
P7 Ta1 P9 72.17(2) . . ?
C4 Ta1 P9 123.39(8) . . ?
C4 Ta1 P5 76.11(8) . . ?
C4 Ta1 P3 123.35(8) . . ?
C4 Ta1 P7 74.87(8) . . ?
C4 Ta1 C6 91.10(11) . . ?
C4 Ta1 C8 128.99(10) . . ?
C4 Ta1 C10 127.22(10) . . ?
C4 Ta1 C14 93.20(10) . . ?
C4 Ta1 C18 75.12(10) . . ?
C4 Ta1 C28 94.94(10) . . ?
C6 Ta1 P9 73.34(8) . . ?
C6 Ta1 P5 77.88(7) . . ?
C6 Ta1 P3 121.60(8) . . ?
C6 Ta1 P7 125.63(7) . . ?
C6 Ta1 C8 84.87(10) . . ?
C6 Ta1 C10 118.93(10) . . ?
C6 Ta1 C14 134.14(10) . . ?
C6 Ta1 C18 104.90(10) . . ?
C6 Ta1 C28 77.06(10) . . ?
C8 Ta1 P9 103.99(7) . . ?
C8 Ta1 P5 150.07(7) . . ?
C8 Ta1 P3 101.06(7) . . ?
C8 Ta1 P7 143.82(6) . . ?
C8 Ta1 C14 57.76(9) . . ?
C10 Ta1 P9 107.17(7) . . ?
C10 Ta1 P5 147.33(7) . . ?
C10 Ta1 P3 78.63(7) . . ?
C10 Ta1 P7 110.73(7) . . ?
C10 Ta1 C8 34.47(9) . . ?
C10 Ta1 C14 34.44(9) . . ?
C10 Ta1 C18 56.54(9) . . ?
C10 Ta1 C28 56.81(9) . . ?
C14 Ta1 P9 136.45(7) . . ?
C14 Ta1 P5 147.07(7) . . ?
C14 Ta1 P3 93.14(7) . . ?
C14 Ta1 P7 99.44(7) . . ?
C18 Ta1 P9 161.10(7) . . ?
C18 Ta1 P5 151.14(7) . . ?
C18 Ta1 P3 127.24(7) . . ?
C18 Ta1 P7 120.59(7) . . ?
C18 Ta1 C8 57.28(9) . . ?
C18 Ta1 C14 34.10(9) . . ?
C28 Ta1 P9 131.03(7) . . ?
C28 Ta1 P5 153.18(7) . . ?
C28 Ta1 P3 134.01(7) . . ?
C28 Ta1 P7 154.43(7) . . ?
C28 Ta1 C8 34.66(9) . . ?
C28 Ta1 C14 57.09(9) . . ?
C28 Ta1 C18 34.12(10) . . ?
P4 Ta2 P1 76.28(2) . . ?
P8 Ta2 P1 79.86(2) . . ?
P8 Ta2 P4 47.63(2) . . ?
P8 Ta2 P5 128.32(2) . . ?
P5 Ta2 P1 67.59(2) . . ?
P5 Ta2 P4 143.11(2) . . ?
P2 Ta2 P1 48.34(2) . . ?
P2 Ta2 P4 82.78(2) . . ?
P2 Ta2 P8 49.69(2) . . ?
P2 Ta2 P5 78.96(2) . . ?
C1 Ta2 P1 76.87(8) . . ?
C1 Ta2 P4 79.02(7) . . ?
C1 Ta2 P8 125.47(7) . . ?
C1 Ta2 P5 85.62(7) . . ?
C1 Ta2 P2 124.96(8) . . ?
C1 Ta2 C12 105.26(10) . . ?
C1 Ta2 C24 134.38(10) . . ?
C1 Ta2 C26 119.07(10) . . ?
C1 Ta2 C36 85.48(10) . . ?
C1 Ta2 C42 77.46(10) . . ?
C12 Ta2 P1 140.86(7) . . ?
C12 Ta2 P4 142.85(7) . . ?
C12 Ta2 P8 123.27(7) . . ?
C12 Ta2 P5 73.57(7) . . ?
C12 Ta2 P2 119.75(7) . . ?
C12 Ta2 C24 34.08(9) . . ?
C12 Ta2 C26 55.95(9) . . ?
C12 Ta2 C36 56.70(9) . . ?
C24 Ta2 P1 144.59(7) . . ?
C24 Ta2 P4 119.76(6) . . ?
C24 Ta2 P8 89.19(6) . . ?
C24 Ta2 P5 94.86(6) . . ?
C24 Ta2 P2 99.62(7) . . ?
C26 Ta2 P1 156.36(7) . . ?
C26 Ta2 P4 89.21(7) . . ?
C26 Ta2 P8 76.58(7) . . ?
C26 Ta2 P5 127.35(7) . . ?
C26 Ta2 P2 112.06(7) . . ?
C26 Ta2 C24 33.89(9) . . ?
C26 Ta2 C36 34.00(9) . . ?
C36 Ta2 P1 157.95(7) . . ?
C36 Ta2 P4 87.56(7) . . ?
C36 Ta2 P8 100.37(7) . . ?
C36 Ta2 P5 124.65(7) . . ?
C36 Ta2 P2 145.04(7) . . ?
C36 Ta2 C24 57.05(9) . . ?
C42 Ta2 P1 147.19(7) . . ?
C42 Ta2 P4 118.09(7) . . ?
C42 Ta2 P8 132.27(7) . . ?
C42 Ta2 P5 90.41(7) . . ?
C42 Ta2 P2 153.63(7) . . ?
C42 Ta2 C12 33.99(10) . . ?
C42 Ta2 C24 56.93(9) . . ?
C42 Ta2 C26 56.39(9) . . ?
C42 Ta2 C36 34.45(9) . . ?
P6 P1 Ta2 90.98(3) . . ?
P6 P1 P2 99.97(4) . . ?
P2 P1 Ta2 63.29(3) . . ?
P6 P4 Ta2 90.84(3) . . ?
P8 P4 Ta2 64.17(2) . . ?
P8 P4 P6 96.52(4) . . ?
P1 P6 P4 100.47(4) . . ?
C20 P6 P1 107.17(9) . . ?
C20 P6 P4 109.85(9) . . ?
C20 P6 C30 106.54(13) . . ?
C30 P6 P1 116.30(9) . . ?
C30 P6 P4 116.15(9) . . ?
P4 P8 Ta2 68.21(3) . . ?
P4 P8 P2 107.64(4) . . ?
P2 P8 Ta2 64.64(2) . . ?
P5 P9 Ta1 66.01(2) . . ?
P5 P9 P3 86.70(4) . . ?
P3 P9 Ta1 63.56(2) . . ?
Ta2 P5 Ta1 138.93(3) . . ?
P9 P5 Ta1 66.29(2) . . ?
P9 P5 Ta2 130.17(3) . . ?
P9 P5 P7 93.37(4) . . ?
P7 P5 Ta1 66.07(2) . . ?
P7 P5 Ta2 133.76(4) . . ?
P9 P3 Ta1 67.79(3) . . ?
P7 P3 Ta1 67.70(3) . . ?
P7 P3 P9 93.20(4) . . ?
P5 P7 Ta1 66.07(2) . . ?
P3 P7 Ta1 63.73(3) . . ?
P3 P7 P5 86.73(4) . . ?
P1 P2 Ta2 68.37(3) . . ?
P1 P2 P8 103.05(4) . . ?
P8 P2 Ta2 65.68(3) . . ?
O1 Al1 O5 111.49(11) . . ?
O1 Al1 O3 107.2(2) . . ?
O8 Al1 O1 110.04(10) . . ?
O8 Al1 O5 108.75(11) . . ?
O8 Al1 O3 109.0(2) . . ?
O5 Al1 O3 110.26(17) . . ?
O7 Al1 O1 114.2(11) . . ?
O7 Al1 O8 116.5(10) . . ?
O7 Al1 O5 94.8(8) . . ?
C22 O1 Al1 149.54(19) . . ?
C50 O8 Al1 148.5(2) . . ?
C60 O5 Al1 150.5(2) . . ?
C63 O3 Al1 147.9(3) . . ?
O4 C1 Ta2 176.7(2) . . ?
O2 C4 Ta1 178.7(3) . . ?
O6 C6 Ta1 177.7(2) . . ?
C10 C8 Ta1 71.59(15) . . ?
C10 C8 C16 125.8(2) . . ?
C10 C8 C28 105.5(2) . . ?
C16 C8 Ta1 131.37(18) . . ?
C28 C8 Ta1 71.83(15) . . ?
C28 C8 C16 127.3(2) . . ?
Ta1 C10 H10 118.3 . . ?
C8 C10 Ta1 73.93(15) . . ?
C8 C10 H10 124.7 . . ?
C8 C10 C14 110.6(2) . . ?
C14 C10 Ta1 74.77(15) . . ?
C14 C10 H10 124.7 . . ?
Ta2 C12 H12 119.6 . . ?
C24 C12 Ta2 74.62(15) . . ?
C24 C12 H12 125.3 . . ?
C42 C12 Ta2 72.27(15) . . ?
C42 C12 H12 125.3 . . ?
C42 C12 C24 109.5(2) . . ?
C10 C14 Ta1 70.79(14) . . ?
C10 C14 C34 126.6(3) . . ?
C18 C14 Ta1 71.86(15) . . ?
C18 C14 C10 105.7(2) . . ?
C18 C14 C34 126.7(3) . . ?
C34 C14 Ta1 130.94(18) . . ?
C8 C16 C54 111.2(2) . . ?
C8 C16 C58 106.3(2) . . ?
C8 C16 C2 112.5(2) . . ?
C54 C16 C58 108.8(3) . . ?
C54 C16 C2 108.9(3) . . ?
C2 C16 C58 109.2(3) . . ?
Ta1 C18 H18 120.0 . . ?
C14 C18 Ta1 74.04(15) . . ?
C14 C18 H18 125.3 . . ?
C28 C18 Ta1 72.35(15) . . ?
C28 C18 C14 109.3(2) . . ?
C28 C18 H18 125.3 . . ?
P6 C20 H20 106.8 . . ?
C48 C20 P6 113.06(19) . . ?
C48 C20 H20 106.8 . . ?
C48 C20 C37 110.6(2) . . ?
C37 C20 P6 112.3(2) . . ?
C37 C20 H20 106.8 . . ?
O1 C22 C32 107.5(2) . . ?
O1 C22 C38 110.9(2) . . ?
O1 C22 C40 111.8(2) . . ?
C32 C22 C38 108.8(2) . . ?
C32 C22 C40 109.1(2) . . ?
C40 C22 C38 108.6(2) . . ?
C12 C24 Ta2 71.30(15) . . ?
C12 C24 C52 126.2(2) . . ?
C26 C24 Ta2 71.77(15) . . ?
C26 C24 C12 105.5(2) . . ?
C26 C24 C52 126.4(2) . . ?
C52 C24 Ta2 133.51(19) . . ?
Ta2 C26 H26 119.1 . . ?
C24 C26 Ta2 74.34(15) . . ?
C24 C26 H26 124.7 . . ?
C36 C26 Ta2 73.45(15) . . ?
C36 C26 C24 110.5(2) . . ?
C36 C26 H26 124.7 . . ?
Ta1 C28 H28 119.2 . . ?
C8 C28 Ta1 73.50(15) . . ?
C8 C28 H28 125.5 . . ?
C18 C28 Ta1 73.53(15) . . ?
C18 C28 C8 108.9(2) . . ?
C18 C28 H28 125.5 . . ?
P6 C30 H30 106.4 . . ?
C43 C30 P6 113.7(2) . . ?
C43 C30 H30 106.4 . . ?
C43 C30 C45 111.8(3) . . ?
C45 C30 P6 111.45(19) . . ?
C45 C30 H30 106.4 . . ?
F6 C32 F8 107.3(2) . . ?
F6 C32 C22 111.5(2) . . ?
F8 C32 C22 112.3(2) . . ?
F18 C32 F6 107.2(3) . . ?
F18 C32 F8 107.2(2) . . ?
F18 C32 C22 111.2(2) . . ?
C14 C34 C19 105.9(2) . . ?
C14 C34 C21 112.5(2) . . ?
C21 C34 C19 107.9(3) . . ?
C47 C34 C14 111.0(3) . . ?
C47 C34 C19 109.9(3) . . ?
C47 C34 C21 109.5(3) . . ?
C26 C36 Ta2 72.55(15) . . ?
C26 C36 C42 106.0(2) . . ?
C26 C36 C44 126.1(2) . . ?
C42 C36 Ta2 71.23(15) . . ?
C42 C36 C44 125.6(2) . . ?
C44 C36 Ta2 134.5(2) . . ?
F1 C38 C22 112.4(3) . . ?
F12 C38 F1 107.0(2) . . ?
F12 C38 C22 110.3(2) . . ?
F16 C38 F1 107.6(2) . . ?
F16 C38 F12 107.8(3) . . ?
F16 C38 C22 111.5(2) . . ?
F4 C40 F14 108.0(3) . . ?
F4 C40 F32 107.5(3) . . ?
F4 C40 C22 110.5(2) . . ?
F14 C40 C22 112.1(2) . . ?
F32 C40 F14 107.3(3) . . ?
F32 C40 C22 111.3(3) . . ?
Ta2 C42 H42 118.1 . . ?
C12 C42 Ta2 73.74(15) . . ?
C12 C42 C36 108.6(2) . . ?
C12 C42 H42 125.7 . . ?
C36 C42 Ta2 74.31(15) . . ?
C36 C42 H42 125.7 . . ?
C36 C44 C62 112.9(2) . . ?
C36 C44 C39 105.6(3) . . ?
C56 C44 C36 110.8(2) . . ?
C56 C44 C62 109.7(3) . . ?
C56 C44 C39 109.0(3) . . ?
C62 C44 C39 108.7(3) . . ?
F10 C46 C50 112.2(3) . . ?
F20 C46 F10 107.0(3) . . ?
F20 C46 C50 111.2(3) . . ?
F24 C46 F10 107.7(3) . . ?
F24 C46 F20 107.2(3) . . ?
F24 C46 C50 111.2(2) . . ?
C20 C48 H48A 109.8 . . ?
C20 C48 H48B 109.8 . . ?
H48A C48 H48B 108.3 . . ?
C33 C48 C20 109.4(2) . . ?
C33 C48 H48A 109.8 . . ?
C33 C48 H48B 109.8 . . ?
O8 C50 C46 107.4(2) . . ?
O8 C50 C17 111.8(3) . . ?
O8 C50 C9 109.6(3) . . ?
C17 C50 C46 108.6(3) . . ?
C9 C50 C46 109.7(3) . . ?
C9 C50 C17 109.6(3) . . ?
C24 C52 C35 112.1(2) . . ?
C24 C52 C53 106.3(3) . . ?
C24 C52 C7 111.6(2) . . ?
C35 C52 C53 108.7(3) . . ?
C35 C52 C7 108.3(3) . . ?
C53 C52 C7 109.7(3) . . ?
C16 C54 H54A 109.5 . . ?
C16 C54 H54B 109.5 . . ?
C16 C54 H54C 109.5 . . ?
H54A C54 H54B 109.5 . . ?
H54A C54 H54C 109.5 . . ?
H54B C54 H54C 109.5 . . ?
C44 C56 H56A 109.5 . . ?
C44 C56 H56B 109.5 . . ?
C44 C56 H56C 109.5 . . ?
H56A C56 H56B 109.5 . . ?
H56A C56 H56C 109.5 . . ?
H56B C56 H56C 109.5 . . ?
C16 C58 H58A 109.5 . . ?
C16 C58 H58B 109.5 . . ?
C16 C58 H58C 109.5 . . ?
H58A C58 H58B 109.5 . . ?
H58A C58 H58C 109.5 . . ?
H58B C58 H58C 109.5 . . ?
O5 C60 C41 104.9(16) . . ?
O5 C60 C23 115.1(10) . . ?
O5 C60 C13 114.1(13) . . ?
O5 C60 C15 105.9(9) . . ?
O5 C60 C61 109.2(8) . . ?
O5 C60 C31 110.3(9) . . ?
C41 C60 C23 104(2) . . ?
C41 C60 C13 108(2) . . ?
C23 C60 C13 110.3(18) . . ?
C61 C60 C15 111.9(14) . . ?
C61 C60 C31 107.6(13) . . ?
C31 C60 C15 111.9(13) . . ?
C44 C62 H62A 109.5 . . ?
C44 C62 H62B 109.5 . . ?
C44 C62 H62C 109.5 . . ?
H62A C62 H62B 109.5 . . ?
H62A C62 H62C 109.5 . . ?
H62B C62 H62C 109.5 . . ?
O3 C63 C3 109.0(4) . . ?
O3 C63 C51 114.3(6) . . ?
O3 C63 C27 104.9(4) . . ?
C3 C63 C27 109.1(4) . . ?
C51 C63 C3 109.8(6) . . ?
C51 C63 C27 109.5(5) . . ?
C57 C63 C29 100(2) . . ?
C59 C63 C57 112.0(15) . . ?
C59 C63 C29 109(2) . . ?
O7 C63 C57 94.8(14) . . ?
O7 C63 C29 104(2) . . ?
O7 C63 C59 131.9(15) . . ?
C16 C2 H2A 109.5 . . ?
C16 C2 H2B 109.5 . . ?
C16 C2 H2C 109.5 . . ?
H2A C2 H2B 109.5 . . ?
H2A C2 H2C 109.5 . . ?
H2B C2 H2C 109.5 . . ?
C48 C33 H33A 109.3 . . ?
C48 C33 H33B 109.3 . . ?
H33A C33 H33B 108.0 . . ?
C5 C33 C48 111.6(3) . . ?
C5 C33 H33A 109.3 . . ?
C5 C33 H33B 109.3 . . ?
F22 C17 C50 112.2(3) . . ?
F28 C17 F22 106.9(3) . . ?
F28 C17 F34 107.9(3) . . ?
F28 C17 C50 111.5(3) . . ?
F34 C17 F22 107.6(3) . . ?
F34 C17 C50 110.4(3) . . ?
C52 C35 H35A 109.5 . . ?
C52 C35 H35B 109.5 . . ?
C52 C35 H35C 109.5 . . ?
H35A C35 H35B 109.5 . . ?
H35A C35 H35C 109.5 . . ?
H35B C35 H35C 109.5 . . ?
F26 C9 C50 112.8(3) . . ?
F30 C9 F26 107.6(3) . . ?
F30 C9 C50 110.8(3) . . ?
F36 C9 F26 106.6(3) . . ?
F36 C9 F30 107.6(3) . . ?
F36 C9 C50 111.2(3) . . ?
C20 C37 H37A 109.8 . . ?
C20 C37 H37B 109.8 . . ?
H37A C37 H37B 108.3 . . ?
C11 C37 C20 109.2(3) . . ?
C11 C37 H37A 109.8 . . ?
C11 C37 H37B 109.8 . . ?
C34 C19 H19A 109.5 . . ?
C34 C19 H19B 109.5 . . ?
C34 C19 H19C 109.5 . . ?
H19A C19 H19B 109.5 . . ?
H19A C19 H19C 109.5 . . ?
H19B C19 H19C 109.5 . . ?
C44 C39 H39A 109.5 . . ?
C44 C39 H39B 109.5 . . ?
C44 C39 H39C 109.5 . . ?
H39A C39 H39B 109.5 . . ?
H39A C39 H39C 109.5 . . ?
H39B C39 H39C 109.5 . . ?
C33 C5 H5A 109.2 . . ?
C33 C5 H5B 109.2 . . ?
H5A C5 H5B 107.9 . . ?
C11 C5 C33 112.0(3) . . ?
C11 C5 H5A 109.2 . . ?
C11 C5 H5B 109.2 . . ?
F38 C41 F48 103(3) . . ?
F38 C41 F7 104(3) . . ?
F38 C41 C60 121(3) . . ?
F48 C41 F7 102(3) . . ?
F48 C41 C60 116(3) . . ?
F7 C41 C60 110(3) . . ?
C34 C21 H21A 109.5 . . ?
C34 C21 H21B 109.5 . . ?
C34 C21 H21C 109.5 . . ?
H21A C21 H21B 109.5 . . ?
H21A C21 H21C 109.5 . . ?
H21B C21 H21C 109.5 . . ?
C30 C43 H43A 109.6 . . ?
C30 C43 H43B 109.6 . . ?
C30 C43 C49 110.1(3) . . ?
H43A C43 H43B 108.2 . . ?
C49 C43 H43A 109.6 . . ?
C49 C43 H43B 109.6 . . ?
C37 C11 H11A 109.4 . . ?
C37 C11 H11B 109.4 . . ?
C5 C11 C37 111.4(3) . . ?
C5 C11 H11A 109.4 . . ?
C5 C11 H11B 109.4 . . ?
H11A C11 H11B 108.0 . . ?
C30 C45 H45A 109.6 . . ?
C30 C45 H45B 109.6 . . ?
C30 C45 C25 110.5(3) . . ?
H45A C45 H45B 108.1 . . ?
C25 C45 H45A 109.6 . . ?
C25 C45 H45B 109.6 . . ?
F42 C23 F44 108(2) . . ?
F42 C23 F50 108(2) . . ?
F42 C23 C60 113.6(17) . . ?
F44 C23 F50 117(2) . . ?
F44 C23 C60 105.4(19) . . ?
F50 C23 C60 104.9(18) . . ?
C34 C47 H47A 109.5 . . ?
C34 C47 H47B 109.5 . . ?
C34 C47 H47C 109.5 . . ?
H47A C47 H47B 109.5 . . ?
H47A C47 H47C 109.5 . . ?
H47B C47 H47C 109.5 . . ?
F40 C3 F54 107.6(4) . . ?
F40 C3 C63 112.6(4) . . ?
F52 C3 F40 108.4(4) . . ?
F52 C3 F54 105.9(5) . . ?
F52 C3 C63 111.0(4) . . ?
F54 C3 C63 111.0(4) . . ?
C43 C49 H49A 109.4 . . ?
C43 C49 H49B 109.4 . . ?
H49A C49 H49B 108.0 . . ?
C55 C49 C43 111.1(3) . . ?
C55 C49 H49A 109.4 . . ?
C55 C49 H49B 109.4 . . ?
C45 C25 H25A 109.4 . . ?
C45 C25 H25B 109.4 . . ?
H25A C25 H25B 108.0 . . ?
C55 C25 C45 111.0(3) . . ?
C55 C25 H25A 109.4 . . ?
C55 C25 H25B 109.4 . . ?
F46 C51 C63 113.6(9) . . ?
F2 C51 F46 107.1(11) . . ?
F2 C51 F17 108.5(9) . . ?
F2 C51 C63 110.6(7) . . ?
F17 C51 F46 105.9(8) . . ?
F17 C51 C63 110.9(11) . . ?
F27 C13 F33 109(3) . . ?
F27 C13 C60 103(2) . . ?
F15 C13 F27 114(3) . . ?
F15 C13 F33 114(3) . . ?
F15 C13 C60 111(3) . . ?
F33 C13 C60 105(2) . . ?
C52 C53 H53A 109.5 . . ?
C52 C53 H53B 109.5 . . ?
C52 C53 H53C 109.5 . . ?
H53A C53 H53B 109.5 . . ?
H53A C53 H53C 109.5 . . ?
H53B C53 H53C 109.5 . . ?
F29 C27 C63 111.3(5) . . ?
F31 C27 F29 108.0(5) . . ?
F31 C27 F35 108.6(6) . . ?
F31 C27 C63 111.9(5) . . ?
F35 C27 F29 107.5(6) . . ?
F35 C27 C63 109.4(5) . . ?
C49 C55 C25 111.3(3) . . ?
C49 C55 H55A 109.4 . . ?
C49 C55 H55B 109.4 . . ?
C25 C55 H55A 109.4 . . ?
C25 C55 H55B 109.4 . . ?
H55A C55 H55B 108.0 . . ?
C52 C7 H7A 109.5 . . ?
C52 C7 H7B 109.5 . . ?
C52 C7 H7C 109.5 . . ?
H7A C7 H7B 109.5 . . ?
H7A C7 H7C 109.5 . . ?
H7B C7 H7C 109.5 . . ?
F9 C57 C63 111.4(19) . . ?
F9 C57 F39 106(2) . . ?
F19 C57 C63 115.0(18) . . ?
F19 C57 F9 110(2) . . ?
F19 C57 F39 109(2) . . ?
F39 C57 C63 104(2) . . ?
F37 C29 C63 104(4) . . ?
F37 C29 F21 122(6) . . ?
F37 C29 F43 103(3) . . ?
F21 C29 C63 114(3) . . ?
F21 C29 F43 108(4) . . ?
F43 C29 C63 104(4) . . ?
F5 C59 C63 117(2) . . ?
F5 C59 F41 107(3) . . ?
F5 C59 F11 116(3) . . ?
F41 C59 C63 106(2) . . ?
F41 C59 F11 107(2) . . ?
F11 C59 C63 103(2) . . ?
F45 C15 C60 107.8(18) . . ?
F3 C15 C60 109.6(14) . . ?
F3 C15 F45 111(2) . . ?
F51 C15 C60 110(2) . . ?
F51 C15 F45 106.3(18) . . ?
F51 C15 F3 112.0(19) . . ?
F23 C61 C60 113.9(14) . . ?
F23 C61 F47 103.2(16) . . ?
F47 C61 C60 115.3(13) . . ?
F49 C61 C60 116.9(16) . . ?
F49 C61 F23 106.0(14) . . ?
F49 C61 F47 99.7(15) . . ?
F25 C31 C60 114.8(17) . . ?
F25 C31 F13 104.3(18) . . ?
F25 C31 F53 105(2) . . ?
F13 C31 C60 113.4(18) . . ?
F53 C31 C60 113.1(17) . . ?
F53 C31 F13 105.0(18) . . ?
C63 O7 Al1 158(2) . . ?

loop_
_geom_bond_atom_site_label_1
_geom_bond_atom_site_label_2
_geom_bond_distance
_geom_bond_site_symmetry_2
_geom_bond_publ_flag
Ta1 P9 2.6701(7) . ?
Ta1 P5 2.6643(6) . ?
Ta1 P3 2.5825(7) . ?
Ta1 P7 2.6645(7) . ?
Ta1 C4 2.083(3) . ?
Ta1 C6 2.092(3) . ?
Ta1 C8 2.415(3) . ?
Ta1 C10 2.385(3) . ?
Ta1 C14 2.437(3) . ?
Ta1 C18 2.409(3) . ?
Ta1 C28 2.394(3) . ?
Ta2 P1 2.6874(7) . ?
Ta2 P4 2.6865(7) . ?
Ta2 P8 2.6042(7) . ?
Ta2 P5 2.6376(6) . ?
Ta2 P2 2.5824(7) . ?
Ta2 C1 2.083(3) . ?
Ta2 C12 2.417(3) . ?
Ta2 C24 2.460(3) . ?
Ta2 C26 2.427(3) . ?
Ta2 C36 2.438(3) . ?
Ta2 C42 2.398(3) . ?
P1 P6 2.1552(9) . ?
P1 P2 2.1599(9) . ?
P4 P6 2.1628(9) . ?
P4 P8 2.1376(10) . ?
P6 C20 1.831(3) . ?
P6 C30 1.851(3) . ?
P8 P2 2.1792(10) . ?
P9 P5 2.1567(10) . ?
P9 P3 2.1649(10) . ?
P5 P7 2.1614(9) . ?
P3 P7 2.1593(10) . ?
Al1 O1 1.724(2) . ?
Al1 O8 1.718(2) . ?
Al1 O5 1.724(2) . ?
Al1 O3 1.737(6) . ?
Al1 O7 1.63(3) . ?
F1 C38 1.346(4) . ?
F4 C40 1.327(4) . ?
F6 C32 1.329(4) . ?
F8 C32 1.345(3) . ?
F10 C46 1.343(4) . ?
F12 C38 1.339(4) . ?
F14 C40 1.341(4) . ?
F16 C38 1.317(4) . ?
F18 C32 1.328(4) . ?
O1 C22 1.348(3) . ?
F20 C46 1.335(4) . ?
O4 C1 1.140(3) . ?
F22 C17 1.341(4) . ?
F24 C46 1.321(4) . ?
F26 C9 1.338(4) . ?
O6 C6 1.133(3) . ?
F28 C17 1.326(4) . ?
F30 C9 1.331(4) . ?
F32 C40 1.329(4) . ?
F34 C17 1.328(4) . ?
O8 C50 1.353(3) . ?
O2 C4 1.138(4) . ?
O5 C60 1.348(4) . ?
F36 C9 1.330(4) . ?
O3 C63 1.347(8) . ?
F38 C41 1.30(5) . ?
F40 C3 1.336(6) . ?
F42 C23 1.32(3) . ?
F44 C23 1.33(4) . ?
F46 C51 1.375(16) . ?
F48 C41 1.33(5) . ?
F50 C23 1.35(3) . ?
F52 C3 1.324(7) . ?
F54 C3 1.341(7) . ?
F27 C13 1.31(5) . ?
F7 C41 1.42(5) . ?
F29 C27 1.347(6) . ?
C8 C10 1.423(4) . ?
C8 C16 1.523(4) . ?
C8 C28 1.433(4) . ?
F15 C13 1.23(4) . ?
C10 H10 0.9500 . ?
C10 C14 1.428(4) . ?
F31 C27 1.307(7) . ?
F2 C51 1.328(13) . ?
C12 H12 0.9500 . ?
C12 C24 1.430(4) . ?
C12 C42 1.407(4) . ?
C14 C18 1.421(4) . ?
C14 C34 1.524(4) . ?
F33 C13 1.31(4) . ?
C16 C54 1.527(4) . ?
C16 C58 1.539(4) . ?
C16 C2 1.533(4) . ?
C18 H18 0.9500 . ?
C18 C28 1.409(4) . ?
C20 H20 1.0000 . ?
C20 C48 1.532(4) . ?
C20 C37 1.536(4) . ?
C22 C32 1.548(4) . ?
C22 C38 1.556(4) . ?
C22 C40 1.555(4) . ?
C24 C26 1.425(4) . ?
C24 C52 1.519(4) . ?
F17 C51 1.340(13) . ?
C26 H26 0.9500 . ?
C26 C36 1.423(4) . ?
C28 H28 0.9500 . ?
F35 C27 1.341(8) . ?
C30 H30 1.0000 . ?
C30 C43 1.517(4) . ?
C30 C45 1.521(4) . ?
C34 C19 1.537(4) . ?
C34 C21 1.529(4) . ?
C34 C47 1.507(5) . ?
C36 C42 1.433(4) . ?
C36 C44 1.528(4) . ?
C42 H42 0.9500 . ?
C44 C56 1.527(4) . ?
C44 C62 1.533(5) . ?
C44 C39 1.546(4) . ?
C46 C50 1.553(4) . ?
C48 H48A 0.9900 . ?
C48 H48B 0.9900 . ?
C48 C33 1.530(4) . ?
C50 C17 1.550(5) . ?
C50 C9 1.550(5) . ?
C52 C35 1.526(4) . ?
C52 C53 1.529(4) . ?
C52 C7 1.532(4) . ?
C54 H54A 0.9800 . ?
C54 H54B 0.9800 . ?
C54 H54C 0.9800 . ?
C56 H56A 0.9800 . ?
C56 H56B 0.9800 . ?
C56 H56C 0.9800 . ?
C58 H58A 0.9800 . ?
C58 H58B 0.9800 . ?
C58 H58C 0.9800 . ?
C60 C41 1.45(4) . ?
C60 C23 1.606(19) . ?
C60 C13 1.62(3) . ?
C60 C15 1.61(2) . ?
C60 C61 1.465(19) . ?
C60 C31 1.50(3) . ?
C62 H62A 0.9800 . ?
C62 H62B 0.9800 . ?
C62 H62C 0.9800 . ?
C63 C3 1.547(6) . ?
C63 C51 1.524(15) . ?
C63 C27 1.576(8) . ?
C63 C57 1.62(3) . ?
C63 C29 1.65(6) . ?
C63 C59 1.55(3) . ?
C63 O7 1.39(3) . ?
C2 H2A 0.9800 . ?
C2 H2B 0.9800 . ?
C2 H2C 0.9800 . ?
C33 H33A 0.9900 . ?
C33 H33B 0.9900 . ?
C33 C5 1.527(5) . ?
C35 H35A 0.9800 . ?
C35 H35B 0.9800 . ?
C35 H35C 0.9800 . ?
C37 H37A 0.9900 . ?
C37 H37B 0.9900 . ?
C37 C11 1.530(4) . ?
C19 H19A 0.9800 . ?
C19 H19B 0.9800 . ?
C19 H19C 0.9800 . ?
C39 H39A 0.9800 . ?
C39 H39B 0.9800 . ?
C39 H39C 0.9800 . ?
C5 H5A 0.9900 . ?
C5 H5B 0.9900 . ?
C5 C11 1.513(5) . ?
C21 H21A 0.9800 . ?
C21 H21B 0.9800 . ?
C21 H21C 0.9800 . ?
C43 H43A 0.9900 . ?
C43 H43B 0.9900 . ?
C43 C49 1.536(4) . ?
C11 H11A 0.9900 . ?
C11 H11B 0.9900 . ?
C45 H45A 0.9900 . ?
C45 H45B 0.9900 . ?
C45 C25 1.534(4) . ?
C47 H47A 0.9800 . ?
C47 H47B 0.9800 . ?
C47 H47C 0.9800 . ?
C49 H49A 0.9900 . ?
C49 H49B 0.9900 . ?
C49 C55 1.504(6) . ?
C25 H25A 0.9900 . ?
C25 H25B 0.9900 . ?
C25 C55 1.514(6) . ?
C53 H53A 0.9800 . ?
C53 H53B 0.9800 . ?
C53 H53C 0.9800 . ?
C55 H55A 0.9900 . ?
C55 H55B 0.9900 . ?
C7 H7A 0.9800 . ?
C7 H7B 0.9800 . ?
C7 H7C 0.9800 . ?
F9 C57 1.32(3) . ?
F37 C29 1.22(7) . ?
F19 C57 1.25(3) . ?
F39 C57 1.33(3) . ?
F5 C59 1.24(3) . ?
F41 C59 1.36(3) . ?
F21 C29 1.30(6) . ?
F43 C29 1.36(6) . ?
F11 C59 1.41(3) . ?
F45 C15 1.39(3) . ?
F23 C61 1.36(2) . ?
F47 C61 1.37(3) . ?
F3 C15 1.30(3) . ?
F49 C61 1.31(2) . ?
F25 C31 1.35(3) . ?
F51 C15 1.30(3) . ?
F13 C31 1.39(2) . ?
F53 C31 1.35(3) . ?

loop_
_geom_torsion_atom_site_label_1
_geom_torsion_atom_site_label_2
_geom_torsion_atom_site_label_3
_geom_torsion_atom_site_label_4
_geom_torsion
_geom_torsion_site_symmetry_1
_geom_torsion_site_symmetry_2
_geom_torsion_site_symmetry_3
_geom_torsion_site_symmetry_4
_geom_torsion_publ_flag
Ta1 C8 C10 C14 66.43(18) . . . . ?
Ta1 C8 C16 C54 -85.3(3) . . . . ?
Ta1 C8 C16 C58 156.6(2) . . . . ?
Ta1 C8 C16 C2 37.1(4) . . . . ?
Ta1 C8 C28 C18 -65.54(18) . . . . ?
Ta1 C10 C14 C18 63.89(17) . . . . ?
Ta1 C10 C14 C34 -127.3(3) . . . . ?
Ta1 C14 C18 C28 64.25(18) . . . . ?
Ta1 C14 C34 C19 -167.1(2) . . . . ?
Ta1 C14 C34 C21 -49.4(4) . . . . ?
Ta1 C14 C34 C47 73.6(4) . . . . ?
Ta1 C18 C28 C8 65.52(18) . . . . ?
Ta2 C12 C24 C26 64.11(18) . . . . ?
Ta2 C12 C24 C52 -130.8(3) . . . . ?
Ta2 C12 C42 C36 -66.74(19) . . . . ?
Ta2 C24 C26 C36 65.12(19) . . . . ?
Ta2 C24 C52 C35 73.1(3) . . . . ?
Ta2 C24 C52 C53 -168.2(3) . . . . ?
Ta2 C24 C52 C7 -48.7(4) . . . . ?
Ta2 C26 C36 C42 63.86(18) . . . . ?
Ta2 C26 C36 C44 -132.8(3) . . . . ?
Ta2 C36 C42 C12 66.36(19) . . . . ?
Ta2 C36 C44 C56 -80.2(3) . . . . ?
Ta2 C36 C44 C62 43.3(4) . . . . ?
Ta2 C36 C44 C39 162.0(2) . . . . ?
P1 P6 C20 C48 -60.2(2) . . . . ?
P1 P6 C20 C37 173.78(19) . . . . ?
P1 P6 C30 C43 -118.9(2) . . . . ?
P1 P6 C30 C45 8.6(3) . . . . ?
P4 P6 C20 C48 -168.52(18) . . . . ?
P4 P6 C20 C37 65.5(2) . . . . ?
P4 P6 C30 C43 -1.0(3) . . . . ?
P4 P6 C30 C45 126.5(2) . . . . ?
P6 C20 C48 C33 173.8(2) . . . . ?
P6 C20 C37 C11 -172.8(2) . . . . ?
P6 C30 C43 C49 -176.7(3) . . . . ?
P6 C30 C45 C25 175.8(3) . . . . ?
Al1 O1 C22 C32 -164.4(3) . . . . ?
Al1 O1 C22 C38 76.7(4) . . . . ?
Al1 O1 C22 C40 -44.6(5) . . . . ?
Al1 O8 C50 C46 169.0(3) . . . . ?
Al1 O8 C50 C17 49.9(5) . . . . ?
Al1 O8 C50 C9 -71.9(5) . . . . ?
Al1 O5 C60 C41 -176.3(18) . . . . ?
Al1 O5 C60 C23 -62.9(12) . . . . ?
Al1 O5 C60 C13 66.1(16) . . . . ?
Al1 O5 C60 C15 175.2(12) . . . . ?
Al1 O5 C60 C61 -64.1(10) . . . . ?
Al1 O5 C60 C31 53.9(12) . . . . ?
Al1 O3 C63 C3 -127.2(8) . . . . ?
Al1 O3 C63 C51 -3.9(11) . . . . ?
Al1 O3 C63 C27 116.1(8) . . . . ?
F10 C46 C50 O8 -166.5(3) . . . . ?
F10 C46 C50 C17 -45.4(3) . . . . ?
F10 C46 C50 C9 74.4(3) . . . . ?
O1 Al1 O8 C50 28.9(5) . . . . ?
O1 Al1 O5 C60 85.4(5) . . . . ?
O1 Al1 O3 C63 158.9(8) . . . . ?
O1 Al1 O7 C63 -129(5) . . . . ?
O1 C22 C32 F6 -75.0(3) . . . . ?
O1 C22 C32 F8 164.6(2) . . . . ?
O1 C22 C32 F18 44.5(3) . . . . ?
O1 C22 C38 F1 163.0(2) . . . . ?
O1 C22 C38 F12 -77.8(3) . . . . ?
O1 C22 C38 F16 42.0(3) . . . . ?
O1 C22 C40 F4 43.0(3) . . . . ?
O1 C22 C40 F14 163.5(3) . . . . ?
O1 C22 C40 F32 -76.3(3) . . . . ?
F20 C46 C50 O8 73.6(3) . . . . ?
F20 C46 C50 C17 -165.3(3) . . . . ?
F20 C46 C50 C9 -45.5(3) . . . . ?
F24 C46 C50 O8 -45.8(3) . . . . ?
F24 C46 C50 C17 75.3(3) . . . . ?
F24 C46 C50 C9 -164.9(3) . . . . ?
O8 Al1 O1 C22 -164.1(4) . . . . ?
O8 Al1 O5 C60 -36.1(5) . . . . ?
O8 Al1 O3 C63 -82.0(8) . . . . ?
O8 Al1 O7 C63 1(6) . . . . ?
O8 C50 C17 F22 -164.3(3) . . . . ?
O8 C50 C17 F28 75.8(3) . . . . ?
O8 C50 C17 F34 -44.2(4) . . . . ?
O8 C50 C9 F26 -160.8(3) . . . . ?
O8 C50 C9 F30 78.6(3) . . . . ?
O8 C50 C9 F36 -41.1(4) . . . . ?
O5 Al1 O1 C22 75.1(4) . . . . ?
O5 Al1 O8 C50 151.3(4) . . . . ?
O5 Al1 O3 C63 37.3(9) . . . . ?
O5 Al1 O7 C63 115(5) . . . . ?
O5 C60 C41 F38 165(3) . . . . ?
O5 C60 C41 F48 41(3) . . . . ?
O5 C60 C41 F7 -74(3) . . . . ?
O5 C60 C23 F42 164.9(17) . . . . ?
O5 C60 C23 F44 -77.3(19) . . . . ?
O5 C60 C23 F50 47(2) . . . . ?
O5 C60 C13 F27 34(2) . . . . ?
O5 C60 C13 F15 156(2) . . . . ?
O5 C60 C13 F33 -80(3) . . . . ?
O5 C60 C15 F45 166.5(16) . . . . ?
O5 C60 C15 F3 46(2) . . . . ?
O5 C60 C15 F51 -77.9(17) . . . . ?
O5 C60 C61 F23 166.4(13) . . . . ?
O5 C60 C61 F47 -74.6(16) . . . . ?
O5 C60 C61 F49 42.2(15) . . . . ?
O5 C60 C31 F25 40.6(17) . . . . ?
O5 C60 C31 F13 160.4(15) . . . . ?
O5 C60 C31 F53 -80.1(17) . . . . ?
O3 Al1 O1 C22 -45.7(4) . . . . ?
O3 Al1 O8 C50 -88.5(5) . . . . ?
O3 Al1 O5 C60 -155.6(5) . . . . ?
O3 C63 C3 F40 170.5(4) . . . . ?
O3 C63 C3 F52 48.8(6) . . . . ?
O3 C63 C3 F54 -68.8(5) . . . . ?
O3 C63 C51 F46 162.5(7) . . . . ?
O3 C63 C51 F2 -77.1(10) . . . . ?
O3 C63 C51 F17 43.4(9) . . . . ?
O3 C63 C27 F29 163.6(5) . . . . ?
O3 C63 C27 F31 42.7(6) . . . . ?
O3 C63 C27 F35 -77.7(5) . . . . ?
C8 C10 C14 Ta1 -65.89(18) . . . . ?
C8 C10 C14 C18 -2.0(3) . . . . ?
C8 C10 C14 C34 166.8(2) . . . . ?
C10 C8 C16 C54 178.0(3) . . . . ?
C10 C8 C16 C58 59.9(4) . . . . ?
C10 C8 C16 C2 -59.6(4) . . . . ?
C10 C8 C28 Ta1 64.16(17) . . . . ?
C10 C8 C28 C18 -1.4(3) . . . . ?
C10 C14 C18 Ta1 -63.16(17) . . . . ?
C10 C14 C18 C28 1.1(3) . . . . ?
C10 C14 C34 C19 -71.2(4) . . . . ?
C10 C14 C34 C21 46.4(4) . . . . ?
C10 C14 C34 C47 169.5(3) . . . . ?
C12 C24 C26 Ta2 -63.79(18) . . . . ?
C12 C24 C26 C36 1.3(3) . . . . ?
C12 C24 C52 C35 171.6(3) . . . . ?
C12 C24 C52 C53 -69.8(4) . . . . ?
C12 C24 C52 C7 49.8(4) . . . . ?
C14 C18 C28 Ta1 -65.34(18) . . . . ?
C14 C18 C28 C8 0.2(3) . . . . ?
C16 C8 C10 Ta1 128.2(3) . . . . ?
C16 C8 C10 C14 -165.3(2) . . . . ?
C16 C8 C28 Ta1 -128.6(3) . . . . ?
C16 C8 C28 C18 165.8(2) . . . . ?
C18 C14 C34 C19 95.3(4) . . . . ?
C18 C14 C34 C21 -147.0(3) . . . . ?
C18 C14 C34 C47 -24.0(4) . . . . ?
C20 P6 C30 C43 121.7(3) . . . . ?
C20 P6 C30 C45 -110.7(2) . . . . ?
C20 C48 C33 C5 55.8(4) . . . . ?
C20 C37 C11 C5 -57.1(4) . . . . ?
C24 C12 C42 Ta2 65.91(19) . . . . ?
C24 C12 C42 C36 -0.8(3) . . . . ?
C24 C26 C36 Ta2 -65.69(19) . . . . ?
C24 C26 C36 C42 -1.8(3) . . . . ?
C24 C26 C36 C44 161.5(3) . . . . ?
C26 C24 C52 C35 -26.3(4) . . . . ?
C26 C24 C52 C53 92.3(4) . . . . ?
C26 C24 C52 C7 -148.2(3) . . . . ?
C26 C36 C42 Ta2 -64.75(18) . . . . ?
C26 C36 C42 C12 1.6(3) . . . . ?
C26 C36 C44 C56 21.1(4) . . . . ?
C26 C36 C44 C62 144.6(3) . . . . ?
C26 C36 C44 C39 -96.7(3) . . . . ?
C28 C8 C10 Ta1 -64.32(17) . . . . ?
C28 C8 C10 C14 2.1(3) . . . . ?
C28 C8 C16 C54 13.3(4) . . . . ?
C28 C8 C16 C58 -104.9(3) . . . . ?
C28 C8 C16 C2 135.7(3) . . . . ?
C30 P6 C20 C48 64.9(2) . . . . ?
C30 P6 C20 C37 -61.1(2) . . . . ?
C30 C43 C49 C55 -56.4(4) . . . . ?
C30 C45 C25 C55 55.2(4) . . . . ?
C32 C22 C38 F1 44.8(3) . . . . ?
C32 C22 C38 F12 164.1(2) . . . . ?
C32 C22 C38 F16 -76.1(3) . . . . ?
C32 C22 C40 F4 161.9(2) . . . . ?
C32 C22 C40 F14 -77.6(3) . . . . ?
C32 C22 C40 F32 42.5(3) . . . . ?
C34 C14 C18 Ta1 128.0(3) . . . . ?
C34 C14 C18 C28 -167.7(3) . . . . ?
C38 C22 C32 F6 45.2(3) . . . . ?
C38 C22 C32 F8 -75.2(3) . . . . ?
C38 C22 C32 F18 164.7(2) . . . . ?
C38 C22 C40 F4 -79.6(3) . . . . ?
C38 C22 C40 F14 40.9(3) . . . . ?
C38 C22 C40 F32 161.0(2) . . . . ?
C40 C22 C32 F6 163.6(2) . . . . ?
C40 C22 C32 F8 43.1(3) . . . . ?
C40 C22 C32 F18 -76.9(3) . . . . ?
C40 C22 C38 F1 -73.8(3) . . . . ?
C40 C22 C38 F12 45.4(3) . . . . ?
C40 C22 C38 F16 165.2(2) . . . . ?
C42 C12 C24 Ta2 -64.40(19) . . . . ?
C42 C12 C24 C26 -0.3(3) . . . . ?
C42 C12 C24 C52 164.8(3) . . . . ?
C42 C36 C44 C56 -178.7(3) . . . . ?
C42 C36 C44 C62 -55.2(4) . . . . ?
C42 C36 C44 C39 63.5(4) . . . . ?
C44 C36 C42 Ta2 131.8(3) . . . . ?
C44 C36 C42 C12 -161.8(3) . . . . ?
C46 C50 C17 F22 77.4(3) . . . . ?
C46 C50 C17 F28 -42.6(3) . . . . ?
C46 C50 C17 F34 -162.6(3) . . . . ?
C46 C50 C9 F26 -43.1(4) . . . . ?
C46 C50 C9 F30 -163.8(3) . . . . ?
C46 C50 C9 F36 76.6(3) . . . . ?
C48 C20 C37 C11 59.9(3) . . . . ?
C48 C33 C5 C11 -54.1(4) . . . . ?
C52 C24 C26 Ta2 131.1(3) . . . . ?
C52 C24 C26 C36 -163.8(3) . . . . ?
C33 C5 C11 C37 54.6(4) . . . . ?
C17 C50 C9 F26 76.1(3) . . . . ?
C17 C50 C9 F30 -44.5(3) . . . . ?
C17 C50 C9 F36 -164.2(3) . . . . ?
C9 C50 C17 F22 -42.5(4) . . . . ?
C9 C50 C17 F28 -162.5(3) . . . . ?
C9 C50 C17 F34 77.5(3) . . . . ?
C37 C20 C48 C33 -59.3(3) . . . . ?
C41 C60 C23 F42 -81(3) . . . . ?
C41 C60 C23 F44 37(3) . . . . ?
C41 C60 C23 F50 161(2) . . . . ?
C41 C60 C13 F27 -82(3) . . . . ?
C41 C60 C13 F15 40(4) . . . . ?
C41 C60 C13 F33 164(3) . . . . ?
C43 C30 C45 C25 -55.7(4) . . . . ?
C43 C49 C55 C25 57.0(4) . . . . ?
C45 C30 C43 C49 56.0(4) . . . . ?
C45 C25 C55 C49 -56.4(4) . . . . ?
C23 C60 C41 F38 44(4) . . . . ?
C23 C60 C41 F48 -81(3) . . . . ?
C23 C60 C41 F7 164(2) . . . . ?
C23 C60 C13 F27 165(2) . . . . ?
C23 C60 C13 F15 -73(3) . . . . ?
C23 C60 C13 F33 51(3) . . . . ?
C3 C63 C51 F46 -74.7(9) . . . . ?
C3 C63 C51 F2 45.7(10) . . . . ?
C3 C63 C51 F17 166.2(6) . . . . ?
C3 C63 C27 F29 46.9(6) . . . . ?
C3 C63 C27 F31 -74.0(5) . . . . ?
C3 C63 C27 F35 165.6(4) . . . . ?
C51 C63 C3 F40 44.5(7) . . . . ?
C51 C63 C3 F52 -77.2(7) . . . . ?
C51 C63 C3 F54 165.3(6) . . . . ?
C51 C63 C27 F29 -73.3(8) . . . . ?
C51 C63 C27 F31 165.8(7) . . . . ?
C51 C63 C27 F35 45.4(7) . . . . ?
C13 C60 C41 F38 -73(4) . . . . ?
C13 C60 C41 F48 162(3) . . . . ?
C13 C60 C41 F7 47(3) . . . . ?
C13 C60 C23 F42 34(3) . . . . ?
C13 C60 C23 F44 152(2) . . . . ?
C13 C60 C23 F50 -84(2) . . . . ?
C27 C63 C3 F40 -75.5(5) . . . . ?
C27 C63 C3 F52 162.8(5) . . . . ?
C27 C63 C3 F54 45.3(5) . . . . ?
C27 C63 C51 F46 45.1(10) . . . . ?
C27 C63 C51 F2 165.5(7) . . . . ?
C27 C63 C51 F17 -74.0(8) . . . . ?
C57 C63 C29 F37 -89(3) . . . . ?
C57 C63 C29 F21 46(5) . . . . ?
C57 C63 C29 F43 163(3) . . . . ?
C57 C63 C59 F5 40(3) . . . . ?
C57 C63 C59 F41 -79(2) . . . . ?
C57 C63 C59 F11 168.6(17) . . . . ?
C57 C63 O7 Al1 -172(5) . . . . ?
C29 C63 C57 F9 55(3) . . . . ?
C29 C63 C57 F19 -71(3) . . . . ?
C29 C63 C57 F39 169(3) . . . . ?
C29 C63 C59 F5 -69(3) . . . . ?
C29 C63 C59 F41 171(3) . . . . ?
C29 C63 C59 F11 59(3) . . . . ?
C29 C63 O7 Al1 -71(6) . . . . ?
C59 C63 C57 F9 -61(3) . . . . ?
C59 C63 C57 F19 173(2) . . . . ?
C59 C63 C57 F39 53(2) . . . . ?
C59 C63 C29 F37 28(4) . . . . ?
C59 C63 C29 F21 164(4) . . . . ?
C59 C63 C29 F43 -79(4) . . . . ?
C59 C63 O7 Al1 62(6) . . . . ?
C15 C60 C61 F23 -76.6(19) . . . . ?
C15 C60 C61 F47 42.4(19) . . . . ?
C15 C60 C61 F49 159.1(15) . . . . ?
C15 C60 C31 F25 -77.1(18) . . . . ?
C15 C60 C31 F13 43(2) . . . . ?
C15 C60 C31 F53 162.2(17) . . . . ?
C61 C60 C15 F45 48(2) . . . . ?
C61 C60 C15 F3 -73(2) . . . . ?
C61 C60 C15 F51 163.2(15) . . . . ?
C61 C60 C31 F25 159.6(15) . . . . ?
C61 C60 C31 F13 -81(2) . . . . ?
C61 C60 C31 F53 39(2) . . . . ?
C31 C60 C15 F45 -73(2) . . . . ?
C31 C60 C15 F3 165.9(17) . . . . ?
C31 C60 C15 F51 42(2) . . . . ?
C31 C60 C61 F23 47(2) . . . . ?
C31 C60 C61 F47 165.7(15) . . . . ?
C31 C60 C61 F49 -77.5(16) . . . . ?
O7 Al1 O1 C22 -30.9(10) . . . . ?
O7 Al1 O8 C50 -103.1(11) . . . . ?
O7 Al1 O5 C60 -156.2(11) . . . . ?
O7 C63 C57 F9 160(2) . . . . ?
O7 C63 C57 F19 34(2) . . . . ?
O7 C63 C57 F39 -86(2) . . . . ?
O7 C63 C29 F37 173(3) . . . . ?
O7 C63 C29 F21 -51(5) . . . . ?
O7 C63 C29 F43 66(3) . . . . ?
O7 C63 C59 F5 159(2) . . . . ?
O7 C63 C59 F41 40(3) . . . . ?
O7 C63 C59 F11 -72(3) . . . . ?

loop_
_exptl_oxdiff_crystal_face_indexfrac_h
_exptl_oxdiff_crystal_face_indexfrac_k
_exptl_oxdiff_crystal_face_indexfrac_l
_exptl_oxdiff_crystal_face_x
_exptl_oxdiff_crystal_face_y
_exptl_oxdiff_crystal_face_z
1.0020 0.0012 1.9984 -0.0283 -0.1668 -0.1712
-2.0007 -1.0009 0.0011 0.0708 -0.0198 0.2221
2.0007 1.0009 -0.0011 -0.0708 0.0198 -0.2221
1.0003 0.0003 -0.0004 -0.0686 0.0039 -0.0734
-2.0007 0.9997 0.0006 0.2038 0.0043 0.0715
-1.0004 2.0002 -0.0001 0.2017 0.0202 -0.0772
0.0000 -1.0003 0.0003 -0.0665 -0.0121 0.0753
-2.0016 0.9992 -0.9988 0.1836 0.0897 0.1204
-2.0016 1.9995 -0.9991 0.2501 0.1017 0.0451
-1.0012 0.9995 -0.9992 0.1150 0.0935 0.0470
-0.0009 0.9998 -0.9997 0.0464 0.0974 -0.0264
-1.0003 -1.0006 0.0007 0.0021 -0.0159 0.1487
0.0009 -0.9998 0.9997 -0.0464 -0.0974 0.0264
-0.9987 -0.9997 1.9995 0.0424 -0.1866 0.0509
0.9995 1.0001 -1.0001 -0.0223 0.1013 -0.0998
1.9998 2.0007 -1.0008 -0.0244 0.1172 -0.2485
-0.0008 -0.0004 -0.9994 -0.0202 0.0853 0.0489
-0.9987 0.0006 1.9992 0.1090 -0.1745 -0.0244
